data_7103064
loop_
_publ_author_name
'Muniappan, Sankar'
'Lipstman, Sophia'
'Goldberg, Israel'

_publ_section_title
;
 Rational design of supramolecular chirality in porphyrin assemblies:
 the halogen bond case.
;
_journal_issue 15
_journal_name_full 'Chemical communications (Cambridge, England)'
_journal_page_first 1777
_journal_page_last 1779
_journal_paper_doi 10.1039/b719625c
_journal_year 2008
_chemical_formula_moiety 'C48 H29 I3 N6 Zn, C3 H7 N O'
_chemical_formula_sum 'C51 H36 I3 N7 O Zn'
_chemical_formula_weight 1208.94
_chemical_name_systematic
;
?
;
_space_group_IT_number 1
_symmetry_cell_setting triclinic
_symmetry_space_group_name_Hall 'P 1'
_symmetry_space_group_name_H-M 'P 1'
_atom_sites_solution_hydrogens geom
_atom_sites_solution_primary direct
_atom_sites_solution_secondary difmap
_audit_creation_method SHELXL-97
_cell_angle_alpha 66.9846(10)
_cell_angle_beta 86.9631(11)
_cell_angle_gamma 75.2704(10)
_cell_formula_units_Z 4
_cell_length_a 15.9721(4)
_cell_length_b 17.4838(4)
_cell_length_c 18.8968(5)
_cell_measurement_reflns_used 8593
_cell_measurement_temperature 110(2)
_cell_measurement_theta_max 25.67
_cell_measurement_theta_min 2.19
_cell_volume 4690.9(2)
_computing_cell_refinement Denzo
_computing_data_collection 'Collect, Nonius B.V.'
_computing_data_reduction 'Denzo & Scalepack'
_computing_structure_refinement 'SHELXL-97 (Sheldrick, 1997)'
_computing_structure_solution 'SHELXS-97 (Sheldrick, 1990)'
_diffrn_ambient_temperature 110(2)
_diffrn_detector_area_resol_mean 12.8
_diffrn_measured_fraction_theta_full 0.985
_diffrn_measured_fraction_theta_max 0.985
_diffrn_measurement_device_type 'Nonius KappaCCD'
_diffrn_measurement_method '0.5 deg. \f & \w scans'
_diffrn_radiation_monochromator graphite
_diffrn_radiation_source 'fine-focus sealed tube'
_diffrn_radiation_type MoK\a
_diffrn_radiation_wavelength 0.71073
_diffrn_reflns_av_R_equivalents 0.0660
_diffrn_reflns_av_sigmaI/netI 0.0874
_diffrn_reflns_limit_h_max 19
_diffrn_reflns_limit_h_min -19
_diffrn_reflns_limit_k_max 21
_diffrn_reflns_limit_k_min -20
_diffrn_reflns_limit_l_max 22
_diffrn_reflns_limit_l_min -22
_diffrn_reflns_number 39597
_diffrn_reflns_theta_full 25.67
_diffrn_reflns_theta_max 25.67
_diffrn_reflns_theta_min 2.08
_diffrn_standards_number 0
_exptl_absorpt_coefficient_mu 2.544
_exptl_absorpt_correction_T_max 0.6302
_exptl_absorpt_correction_T_min 0.3106
_exptl_absorpt_correction_type multi-scan
_exptl_absorpt_process_details 'Blessing, 1995'
_exptl_crystal_colour purple
_exptl_crystal_density_diffrn 1.712
_exptl_crystal_density_method 'not measured'
_exptl_crystal_description needles
_exptl_crystal_F_000 2352
_exptl_crystal_size_max 0.60
_exptl_crystal_size_mid 0.40
_exptl_crystal_size_min 0.20
_refine_diff_density_max 3.497
_refine_diff_density_min -2.122
_refine_diff_density_rms 0.206
_refine_ls_abs_structure_details 'Flack H D (1983), Acta Cryst. A39, 876-881'
_refine_ls_abs_structure_Flack 0.10(2)
_refine_ls_extinction_method none
_refine_ls_goodness_of_fit_ref 1.038
_refine_ls_hydrogen_treatment constr
_refine_ls_matrix_type userblock
_refine_ls_number_parameters 2273
_refine_ls_number_reflns 29624
_refine_ls_number_restraints 759
_refine_ls_restrained_S_all 1.025
_refine_ls_R_factor_all 0.1009
_refine_ls_R_factor_gt 0.0669
_refine_ls_shift/su_max 0.085
_refine_ls_shift/su_mean 0.005
_refine_ls_structure_factor_coef Fsqd
_refine_ls_weighting_details 'calc w=1/[\s^2^(Fo^2^)+(0.1036P)^2^+1.4163P] where P=(Fo^2^+2Fc^2^)/3'
_refine_ls_weighting_scheme calc
_refine_ls_wR_factor_gt 0.1590
_refine_ls_wR_factor_ref 0.1823
_reflns_number_gt 20744
_reflns_number_total 29624
_reflns_threshold_expression >2sigma(I)
_cod_data_source_file b719625c.txt
_cod_data_source_block Compound-2
_cod_database_code 7103064

loop_
_symmetry_equiv_pos_as_xyz
'x, y, z'

loop_
_atom_site_label
_atom_site_type_symbol
_atom_site_fract_x
_atom_site_fract_y
_atom_site_fract_z
_atom_site_U_iso_or_equiv
_atom_site_adp_type
_atom_site_occupancy
_atom_site_symmetry_multiplicity
_atom_site_calc_flag
_atom_site_refinement_flags
_atom_site_disorder_assembly
_atom_site_disorder_group
Zn1 Zn 0.69177(8) 0.55405(8) 0.42006(8) 0.0177(3) Uani 1 1 d . . .
C1 C 0.5112(7) 0.5188(7) 0.4550(6) 0.0164(19) Uani 1 1 d U . .
C2 C 0.4223(8) 0.5626(7) 0.4540(7) 0.024(2) Uani 1 1 d U . .
H2 H 0.3736 0.5399 0.4568 0.029 Uiso 1 1 calc R . .
C3 C 0.4206(8) 0.6447(8) 0.4483(7) 0.025(2) Uani 1 1 d U . .
H3 H 0.3712 0.6903 0.4444 0.030 Uiso 1 1 calc R . .
C4 C 0.5104(7) 0.6454(8) 0.4497(7) 0.022(2) Uani 1 1 d U . .
C5 C 0.5366(7) 0.7187(7) 0.4469(6) 0.0173(19) Uani 1 1 d U . .
C6 C 0.6239(7) 0.7231(7) 0.4458(7) 0.019(2) Uani 1 1 d U . .
C7 C 0.6497(7) 0.7902(7) 0.4562(6) 0.020(2) Uani 1 1 d U . .
H7 H 0.6123 0.8395 0.4610 0.023 Uiso 1 1 calc R . .
C8 C 0.7428(8) 0.7696(8) 0.4581(7) 0.026(2) Uani 1 1 d U . .
H8 H 0.7803 0.8007 0.4652 0.032 Uiso 1 1 calc R . .
C9 C 0.7647(7) 0.6921(7) 0.4467(7) 0.025(2) Uani 1 1 d U . .
C10 C 0.8519(7) 0.6453(8) 0.4455(7) 0.021(2) Uani 1 1 d U . .
C11 C 0.8797(7) 0.5659(8) 0.4365(7) 0.022(2) Uani 1 1 d U . .
C12 C 0.9697(8) 0.5198(8) 0.4417(7) 0.026(2) Uani 1 1 d U . .
H12 H 1.0191 0.5381 0.4475 0.031 Uiso 1 1 calc R . .
C13 C 0.9683(8) 0.4452(9) 0.4366(8) 0.030(3) Uani 1 1 d U . .
H13 H 1.0178 0.4006 0.4382 0.036 Uiso 1 1 calc R . .
C14 C 0.8802(7) 0.4442(8) 0.4283(7) 0.022(2) Uani 1 1 d U . .
C15 C 0.8551(8) 0.3727(8) 0.4280(7) 0.022(2) Uani 1 1 d U . .
C16 C 0.7652(7) 0.3651(7) 0.4351(6) 0.0188(19) Uani 1 1 d U . .
C17 C 0.7395(8) 0.2923(8) 0.4371(7) 0.024(2) Uani 1 1 d U . .
H17 H 0.7758 0.2417 0.4338 0.029 Uiso 1 1 calc R . .
C18 C 0.6522(8) 0.3098(7) 0.4448(7) 0.022(2) Uani 1 1 d U . .
H18 H 0.6159 0.2731 0.4488 0.026 Uiso 1 1 calc R . .
C19 C 0.6253(7) 0.3954(7) 0.4458(6) 0.0158(18) Uani 1 1 d U . .
C20 C 0.5411(7) 0.4367(7) 0.4520(6) 0.019(2) Uani 1 1 d U . .
N21 N 0.5650(6) 0.5688(6) 0.4522(6) 0.0203(18) Uani 1 1 d U . .
N22 N 0.6949(6) 0.6619(6) 0.4401(5) 0.0170(16) Uani 1 1 d U . .
N23 N 0.8273(6) 0.5206(6) 0.4296(5) 0.0189(17) Uani 1 1 d U . .
N24 N 0.6964(6) 0.4260(6) 0.4395(6) 0.0211(19) Uani 1 1 d U . .
C25 C 0.4697(8) 0.7952(8) 0.4410(7) 0.022(2) Uani 1 1 d U . .
C26 C 0.4605(8) 0.8757(8) 0.3767(7) 0.024(2) Uani 1 1 d U . .
H26 H 0.4997 0.8789 0.3367 0.029 Uiso 1 1 calc R . .
C27 C 0.3987(9) 0.9473(8) 0.3706(8) 0.031(3) Uani 1 1 d U . .
H27 H 0.3956 0.9992 0.3270 0.037 Uiso 1 1 calc R . .
N28 N 0.3408(7) 0.9456(7) 0.4262(6) 0.028(2) Uani 1 1 d U . .
C29 C 0.3484(8) 0.8728(8) 0.4854(8) 0.027(2) Uani 1 1 d U . .
H29 H 0.3079 0.8727 0.5240 0.032 Uiso 1 1 calc R . .
C30 C 0.4078(8) 0.7975(7) 0.4977(7) 0.021(2) Uani 1 1 d U . .
H30 H 0.4080 0.7477 0.5428 0.025 Uiso 1 1 calc R . .
C31 C 0.9217(7) 0.6859(8) 0.4519(7) 0.024(2) Uani 1 1 d U . .
C32 C 0.9379(9) 0.7567(9) 0.3909(8) 0.032(3) Uani 1 1 d U . .
H32 H 0.8994 0.7840 0.3465 0.039 Uiso 1 1 calc R . .
C33 C 1.0081(8) 0.7883(8) 0.3930(7) 0.025(2) Uani 1 1 d U . .
H33 H 1.0217 0.8322 0.3486 0.030 Uiso 1 1 calc R . .
C34 C 1.0586(9) 0.7551(9) 0.4609(7) 0.033(3) Uani 1 1 d U . .
C35 C 1.0426(9) 0.6879(9) 0.5255(8) 0.034(3) Uani 1 1 d U . .
H35 H 1.0767 0.6665 0.5722 0.040 Uiso 1 1 calc R . .
C36 C 0.9769(8) 0.6538(9) 0.5200(8) 0.030(3) Uani 1 1 d U . .
H36 H 0.9670 0.6065 0.5634 0.036 Uiso 1 1 calc R . .
I37 I 1.16632(6) 0.80546(6) 0.46251(6) 0.0392(2) Uani 1 1 d . . .
C38 C 0.9226(7) 0.3024(8) 0.4204(7) 0.022(2) Uani 1 1 d U . .
C39 C 0.9746(7) 0.3187(8) 0.3583(7) 0.027(3) Uani 1 1 d U . .
H39 H 0.9624 0.3744 0.3182 0.032 Uiso 1 1 calc R . .
C40 C 1.0456(7) 0.2540(7) 0.3534(6) 0.0154(19) Uani 1 1 d U . .
H40 H 1.0815 0.2669 0.3108 0.019 Uiso 1 1 calc R . .
C41 C 1.0636(8) 0.1706(7) 0.4110(7) 0.020(2) Uani 1 1 d U . .
C42 C 1.0112(9) 0.1560(8) 0.4708(7) 0.027(3) Uani 1 1 d U . .
H42 H 1.0214 0.1003 0.5108 0.033 Uiso 1 1 calc R . .
C43 C 0.9411(8) 0.2225(8) 0.4748(7) 0.025(2) Uani 1 1 d U . .
H43 H 0.9058 0.2099 0.5179 0.029 Uiso 1 1 calc R . .
I44 I 1.17512(5) 0.07876(5) 0.40990(5) 0.02523(19) Uani 1 1 d . . .
C45 C 0.4711(7) 0.3892(7) 0.4600(7) 0.019(2) Uani 1 1 d U . .
C46 C 0.4239(7) 0.3658(8) 0.5254(7) 0.024(2) Uani 1 1 d U . .
H46 H 0.4398 0.3752 0.5685 0.029 Uiso 1 1 calc R . .
C47 C 0.3563(8) 0.3302(8) 0.5312(7) 0.029(3) Uani 1 1 d U . .
H47 H 0.3244 0.3165 0.5765 0.035 Uiso 1 1 calc R . .
C48 C 0.3351(7) 0.3143(8) 0.4674(7) 0.026(2) Uani 1 1 d U . .
C49 C 0.3797(8) 0.3378(9) 0.3992(8) 0.031(3) Uani 1 1 d U . .
H49 H 0.3626 0.3296 0.3559 0.037 Uiso 1 1 calc R . .
C50 C 0.4471(8) 0.3722(8) 0.3961(7) 0.024(2) Uani 1 1 d U . .
H50 H 0.4793 0.3854 0.3510 0.029 Uiso 1 1 calc R . .
I51 I 0.22902(6) 0.26077(6) 0.47285(5) 0.0342(2) Uani 1 1 d . . .
N52 N 0.6611(7) 0.6083(6) 0.2991(6) 0.025(2) Uani 1 1 d U . .
C53 C 0.5779(8) 0.6251(9) 0.2708(8) 0.036(3) Uani 1 1 d U . .
H53 H 0.5331 0.6139 0.3055 0.043 Uiso 1 1 calc R . .
C54 C 0.5592(9) 0.6575(12) 0.1937(8) 0.060(5) Uani 1 1 d U . .
H54 H 0.5016 0.6661 0.1761 0.071 Uiso 1 1 calc R . .
C55 C 0.6184(10) 0.6780(11) 0.1412(8) 0.047(4) Uani 1 1 d U . .
H55 H 0.6034 0.7018 0.0876 0.057 Uiso 1 1 calc R . .
C56 C 0.7032(10) 0.6628(10) 0.1688(8) 0.043(4) Uani 1 1 d U . .
H56 H 0.7484 0.6750 0.1348 0.051 Uiso 1 1 calc R . .
C57 C 0.7179(8) 0.6293(9) 0.2478(8) 0.032(3) Uani 1 1 d U . .
H57 H 0.7750 0.6207 0.2665 0.038 Uiso 1 1 calc R . .
Zn2 Zn 0.46614(8) 0.70962(8) 0.69445(8) 0.0175(3) Uani 1 1 d . . .
C58 C 0.2810(8) 0.6872(7) 0.6790(7) 0.0208(12) Uani 1 1 d U . .
C59 C 0.1921(8) 0.7272(7) 0.6775(7) 0.0212(12) Uani 1 1 d U . .
H59 H 0.1451 0.7042 0.6748 0.025 Uiso 1 1 calc R . .
C60 C 0.1860(8) 0.8042(7) 0.6806(6) 0.0212(12) Uani 1 1 d U . .
H60 H 0.1340 0.8463 0.6784 0.025 Uiso 1 1 calc R . .
C61 C 0.2736(8) 0.8103(8) 0.6881(7) 0.0198(19) Uani 1 1 d U . .
C62 C 0.2975(8) 0.8837(7) 0.6874(7) 0.023(2) Uani 1 1 d U . .
C63 C 0.3830(7) 0.8938(7) 0.6836(6) 0.0182(12) Uani 1 1 d U . .
C64 C 0.4022(8) 0.9681(8) 0.6836(7) 0.026(2) Uani 1 1 d U . .
H64 H 0.3624 1.0165 0.6879 0.031 Uiso 1 1 calc R . .
C65 C 0.4918(8) 0.9562(7) 0.6758(7) 0.022(2) Uani 1 1 d U . .
H65 H 0.5249 0.9951 0.6736 0.026 Uiso 1 1 calc R . .
C66 C 0.5232(7) 0.8745(7) 0.6718(6) 0.0178(12) Uani 1 1 d U . .
C67 C 0.6114(8) 0.8333(7) 0.6657(7) 0.022(2) Uani 1 1 d U . .
C68 C 0.6421(7) 0.7547(7) 0.6613(6) 0.0183(19) Uani 1 1 d U . .
C69 C 0.7335(8) 0.7162(8) 0.6588(7) 0.024(2) Uani 1 1 d U . .
H69 H 0.7803 0.7418 0.6549 0.029 Uiso 1 1 calc R . .
C70 C 0.7379(8) 0.6377(8) 0.6631(7) 0.023(2) Uani 1 1 d U . .
H70 H 0.7898 0.5954 0.6655 0.028 Uiso 1 1 calc R . .
C71 C 0.6497(7) 0.6266(7) 0.6637(7) 0.021(2) Uani 1 1 d U . .
C72 C 0.6296(7) 0.5512(7) 0.6667(6) 0.018(2) Uani 1 1 d U . .
C73 C 0.5427(8) 0.5437(7) 0.6677(7) 0.024(2) Uani 1 1 d U . .
C74 C 0.5206(8) 0.4670(8) 0.6670(7) 0.026(2) Uani 1 1 d U . .
H74 H 0.5594 0.4159 0.6669 0.031 Uiso 1 1 calc R . .
C75 C 0.4365(8) 0.4847(8) 0.6666(6) 0.021(2) Uani 1 1 d U . .
H75 H 0.4028 0.4470 0.6666 0.025 Uiso 1 1 calc R . .
C76 C 0.4014(7) 0.5701(7) 0.6660(7) 0.021(2) Uani 1 1 d U . .
C77 C 0.3143(7) 0.6092(7) 0.6687(6) 0.0164(18) Uani 1 1 d U . .
N78 N 0.3304(6) 0.7373(6) 0.6838(5) 0.0194(16) Uani 1 1 d U . .
N79 N 0.4541(6) 0.8374(6) 0.6778(6) 0.0196(17) Uani 1 1 d U . .
N80 N 0.5931(6) 0.7007(6) 0.6637(6) 0.0195(17) Uani 1 1 d U . .
N81 N 0.4703(6) 0.6025(6) 0.6691(6) 0.0218(19) Uani 1 1 d U . .
C82 C 0.2239(7) 0.9549(8) 0.6930(7) 0.023(2) Uani 1 1 d U . .
C83 C 0.1761(8) 0.9378(8) 0.7597(7) 0.027(3) Uani 1 1 d U . .
H83 H 0.1897 0.8830 0.8011 0.032 Uiso 1 1 calc R . .
C84 C 0.1078(8) 1.0047(8) 0.7623(8) 0.031(3) Uani 1 1 d U . .
H84 H 0.0745 0.9950 0.8067 0.037 Uiso 1 1 calc R . .
N85 N 0.0874(7) 1.0832(7) 0.7033(6) 0.028(2) Uani 1 1 d U . .
C86 C 0.1318(8) 1.0959(8) 0.6414(8) 0.029(3) Uani 1 1 d U . .
H86 H 0.1144 1.1496 0.5991 0.035 Uiso 1 1 calc R . .
C87 C 0.2046(8) 1.0337(8) 0.6345(7) 0.025(2) Uani 1 1 d U . .
H87 H 0.2386 1.0466 0.5905 0.030 Uiso 1 1 calc R . .
C88 C 0.6760(7) 0.8857(8) 0.6620(7) 0.022(2) Uani 1 1 d U . .
C89 C 0.7179(9) 0.9185(8) 0.5939(7) 0.027(3) Uani 1 1 d U . .
H89 H 0.7018 0.9121 0.5492 0.033 Uiso 1 1 calc R . .
C90 C 0.7809(8) 0.9592(8) 0.5899(7) 0.029(3) Uani 1 1 d U . .
H90 H 0.8058 0.9848 0.5424 0.035 Uiso 1 1 calc R . .
C91 C 0.8076(8) 0.9625(8) 0.6562(7) 0.023(2) Uani 1 1 d U . .
C92 C 0.7679(10) 0.9336(10) 0.7238(8) 0.042(4) Uani 1 1 d U . .
H92 H 0.7854 0.9394 0.7683 0.051 Uiso 1 1 calc R . .
C93 C 0.7005(8) 0.8952(9) 0.7254(7) 0.029(3) Uani 1 1 d U . .
H93 H 0.6713 0.8753 0.7716 0.034 Uiso 1 1 calc R . .
I94 I 0.91314(6) 1.01640(6) 0.65508(5) 0.0348(2) Uani 1 1 d . . .
C95 C 0.6997(7) 0.4764(8) 0.6761(7) 0.020(2) Uani 1 1 d U . .
C96 C 0.7589(7) 0.4766(7) 0.6154(7) 0.0201(19) Uani 1 1 d U . .
H96 H 0.7529 0.5281 0.5707 0.024 Uiso 1 1 calc R . .
C97 C 0.8227(8) 0.4062(8) 0.6194(7) 0.024(2) Uani 1 1 d U . .
H97 H 0.8592 0.4085 0.5776 0.029 Uiso 1 1 calc R . .
C98 C 0.8341(8) 0.3316(8) 0.6845(7) 0.026(2) Uani 1 1 d U . .
C99 C 0.7792(8) 0.3284(8) 0.7479(7) 0.028(3) Uani 1 1 d U . .
H99 H 0.7890 0.2789 0.7947 0.033 Uiso 1 1 calc R . .
C100 C 0.7129(8) 0.3984(8) 0.7386(7) 0.025(2) Uani 1 1 d U . .
H100 H 0.6726 0.3935 0.7779 0.030 Uiso 1 1 calc R . .
I101 I 0.93448(5) 0.22367(5) 0.69260(5) 0.02324(18) Uani 1 1 d . . .
C102 C 0.2506(8) 0.5598(8) 0.6648(7) 0.022(2) Uani 1 1 d U . .
C103 C 0.2470(8) 0.5428(7) 0.5982(7) 0.021(2) Uani 1 1 d U . .
H103 H 0.2797 0.5666 0.5554 0.025 Uiso 1 1 calc R . .
C104 C 0.1951(8) 0.4909(7) 0.5956(7) 0.026(2) Uani 1 1 d U . .
H104 H 0.1917 0.4792 0.5509 0.031 Uiso 1 1 calc R . .
C105 C 0.1481(9) 0.4561(8) 0.6594(8) 0.032(3) Uani 1 1 d U . .
C106 C 0.1475(8) 0.4764(8) 0.7243(8) 0.029(2) Uani 1 1 d U . .
H106 H 0.1134 0.4542 0.7665 0.035 Uiso 1 1 calc R . .
C107 C 0.1993(8) 0.5308(9) 0.7251(7) 0.029(3) Uani 1 1 d U . .
H107 H 0.1985 0.5473 0.7675 0.035 Uiso 1 1 calc R . .
I108 I 0.07238(6) 0.37294(6) 0.65844(6) 0.0385(2) Uani 1 1 d . . .
N109 N 0.4887(7) 0.6427(7) 0.8159(6) 0.027(2) Uani 1 1 d U . .
C110 C 0.5709(9) 0.6067(10) 0.8480(8) 0.043(4) Uani 1 1 d U . .
H110 H 0.6183 0.6171 0.8162 0.051 Uiso 1 1 calc R . .
C111 C 0.5872(11) 0.5558(13) 0.9249(9) 0.062(5) Uani 1 1 d U . .
H111 H 0.6450 0.5324 0.9463 0.074 Uiso 1 1 calc R . .
C112 C 0.5208(12) 0.5398(12) 0.9690(9) 0.063(5) Uani 1 1 d U . .
H112 H 0.5311 0.5011 1.0214 0.075 Uiso 1 1 calc R . .
C113 C 0.4383(11) 0.5788(12) 0.9391(9) 0.056(5) Uani 1 1 d U . .
H113 H 0.3905 0.5725 0.9710 0.068 Uiso 1 1 calc R . .
C114 C 0.4263(9) 0.6252(9) 0.8651(8) 0.037(3) Uani 1 1 d U . .
H114 H 0.3681 0.6485 0.8446 0.045 Uiso 1 1 calc R . .
Zn3 Zn 0.68960(8) 0.05107(8) 0.92289(8) 0.0175(3) Uani 1 1 d . . .
C115 C 0.7528(8) 0.1918(8) 0.9478(7) 0.022(2) Uani 1 1 d U . .
C116 C 0.7245(7) 0.2763(7) 0.9517(6) 0.0190(19) Uani 1 1 d U . .
H116 H 0.7590 0.3125 0.9537 0.023 Uiso 1 1 calc R . .
C117 C 0.6341(8) 0.2907(8) 0.9519(7) 0.022(2) Uani 1 1 d U . .
H117 H 0.5946 0.3405 0.9540 0.026 Uiso 1 1 calc R . .
C118 C 0.6113(8) 0.2194(7) 0.9485(6) 0.0188(18) Uani 1 1 d U . .
C119 C 0.5278(8) 0.2090(8) 0.9494(7) 0.021(2) Uani 1 1 d U . .
C120 C 0.5034(8) 0.1343(8) 0.9542(7) 0.022(2) Uani 1 1 d U . .
C121 C 0.4183(8) 0.1229(8) 0.9590(8) 0.028(2) Uani 1 1 d U . .
H121 H 0.3672 0.1630 0.9627 0.034 Uiso 1 1 calc R . .
C122 C 0.4217(8) 0.0472(8) 0.9576(7) 0.026(2) Uani 1 1 d U . .
H122 H 0.3739 0.0246 0.9564 0.031 Uiso 1 1 calc R . .
C123 C 0.5137(8) 0.0049(8) 0.9582(7) 0.0230(14) Uani 1 1 d U . .
C124 C 0.5472(7) -0.0791(8) 0.9542(6) 0.0158(17) Uani 1 1 d U . .
C125 C 0.6344(8) -0.1126(8) 0.9458(7) 0.025(2) Uani 1 1 d U . .
C126 C 0.6643(8) -0.1967(8) 0.9439(7) 0.025(2) Uani 1 1 d U . .
H126 H 0.6296 -0.2347 0.9472 0.030 Uiso 1 1 calc R . .
C127 C 0.7497(7) -0.2113(8) 0.9366(6) 0.021(2) Uani 1 1 d U . .
H127 H 0.7877 -0.2613 0.9336 0.025 Uiso 1 1 calc R . .
C128 C 0.7738(8) -0.1328(8) 0.9343(7) 0.021(2) Uani 1 1 d U . .
C129 C 0.8569(7) -0.1204(7) 0.9274(6) 0.0166(18) Uani 1 1 d U . .
C130 C 0.8814(7) -0.0499(7) 0.9272(7) 0.020(2) Uani 1 1 d U . .
C131 C 0.9670(8) -0.0454(8) 0.9327(8) 0.026(2) Uani 1 1 d U . .
H131 H 1.0178 -0.0872 0.9315 0.031 Uiso 1 1 calc R . .
C132 C 0.9643(8) 0.0296(7) 0.9399(6) 0.0189(14) Uani 1 1 d U . .
H132 H 1.0129 0.0493 0.9451 0.023 Uiso 1 1 calc R . .
C133 C 0.8741(8) 0.0740(8) 0.9381(7) 0.023(2) Uani 1 1 d U . .
C134 C 0.8440(8) 0.1502(8) 0.9449(7) 0.022(2) Uani 1 1 d U . .
N135 N 0.6842(6) 0.1606(6) 0.9461(5) 0.0204(17) Uani 1 1 d U . .
N136 N 0.5628(6) 0.0618(6) 0.9551(6) 0.0240(19) Uani 1 1 d U . .
N137 N 0.6988(6) -0.0748(6) 0.9394(6) 0.0217(18) Uani 1 1 d U . .
N138 N 0.8241(6) 0.0213(6) 0.9289(5) 0.0187(16) Uani 1 1 d U . .
C139 C 0.4551(7) 0.2849(8) 0.9443(7) 0.024(2) Uani 1 1 d U . .
C140 C 0.4451(8) 0.3605(8) 0.8757(7) 0.023(2) Uani 1 1 d U . .
H140 H 0.4822 0.3631 0.8343 0.028 Uiso 1 1 calc R . .
C141 C 0.3775(9) 0.4306(9) 0.8729(8) 0.032(3) Uani 1 1 d U . .
H141 H 0.3721 0.4817 0.8279 0.039 Uiso 1 1 calc R . .
N142 N 0.3210(7) 0.4341(7) 0.9246(6) 0.027(2) Uani 1 1 d U . .
C143 C 0.3315(9) 0.3615(8) 0.9868(8) 0.031(3) Uani 1 1 d U . .
H143 H 0.2901 0.3602 1.0250 0.037 Uiso 1 1 calc R . .
C144 C 0.3982(8) 0.2867(9) 1.0008(7) 0.029(3) Uani 1 1 d U . .
H144 H 0.4038 0.2385 1.0483 0.035 Uiso 1 1 calc R . .
C145 C 0.4795(8) -0.1234(8) 0.9611(7) 0.026(2) Uani 1 1 d U . .
C146 C 0.4387(8) -0.1571(7) 1.0301(7) 0.022(2) Uani 1 1 d U . .
H146 H 0.4583 -0.1538 1.0751 0.027 Uiso 1 1 calc R . .
C147 C 0.3713(8) -0.1948(8) 1.0349(8) 0.029(2) Uani 1 1 d U . .
H147 H 0.3441 -0.2166 1.0819 0.034 Uiso 1 1 calc R . .
C148 C 0.3449(8) -0.1995(9) 0.9686(8) 0.032(3) Uani 1 1 d U . .
C149 C 0.3845(8) -0.1712(7) 0.8991(7) 0.023(2) Uani 1 1 d U . .
H149 H 0.3668 -0.1782 0.8552 0.028 Uiso 1 1 calc R . .
C150 C 0.4507(9) -0.1324(8) 0.8965(7) 0.028(3) Uani 1 1 d U . .
H150 H 0.4776 -0.1110 0.8493 0.034 Uiso 1 1 calc R . .
I151 I 0.23463(6) -0.24705(7) 0.96939(6) 0.0406(2) Uani 1 1 d . . .
C152 C 0.9306(8) -0.1925(7) 0.9230(7) 0.0190(19) Uani 1 1 d U . .
C153 C 0.9520(8) -0.2737(8) 0.9858(7) 0.030(3) Uani 1 1 d U . .
H153 H 0.9198 -0.2829 1.0308 0.036 Uiso 1 1 calc R . .
C154 C 1.0193(7) -0.3396(8) 0.9822(7) 0.026(2) Uani 1 1 d U . .
H154 H 1.0309 -0.3945 1.0234 0.031 Uiso 1 1 calc R . .
C155 C 1.0721(8) -0.3254(8) 0.9162(7) 0.022(2) Uani 1 1 d U . .
C156 C 1.0497(8) -0.2486(8) 0.8587(7) 0.023(2) Uani 1 1 d U . .
H156 H 1.0830 -0.2385 0.8142 0.027 Uiso 1 1 calc R . .
C157 C 0.9812(8) -0.1830(8) 0.8597(7) 0.022(2) Uani 1 1 d U . .
H157 H 0.9682 -0.1301 0.8162 0.026 Uiso 1 1 calc R . .
I158 I 1.17623(5) -0.42623(5) 0.91820(5) 0.02234(18) Uani 1 1 d . . .
C159 C 0.9047(8) 0.1987(8) 0.9533(7) 0.024(2) Uani 1 1 d U . .
C160 C 0.9572(8) 0.2331(8) 0.8960(7) 0.026(2) Uani 1 1 d U . .
H160 H 0.9579 0.2209 0.8512 0.031 Uiso 1 1 calc R . .
C161 C 1.0094(8) 0.2847(8) 0.8990(7) 0.025(2) Uani 1 1 d U . .
H161 H 1.0444 0.3071 0.8576 0.030 Uiso 1 1 calc R . .
C162 C 1.0083(9) 0.3023(8) 0.9652(7) 0.029(2) Uani 1 1 d U . .
C163 C 0.9591(9) 0.2691(9) 1.0269(8) 0.031(2) Uani 1 1 d U . .
H163 H 0.9605 0.2803 1.0721 0.037 Uiso 1 1 calc R . .
C164 C 0.9064(8) 0.2178(9) 1.0200(8) 0.035(3) Uani 1 1 d U . .
H164 H 0.8711 0.1954 1.0611 0.042 Uiso 1 1 calc R . .
I165 I 1.07949(6) 0.38789(6) 0.96429(6) 0.0402(2) Uani 1 1 d . . .
N166 N 0.6597(6) 0.1160(7) 0.8010(6) 0.025(2) Uani 1 1 d U . .
C167 C 0.7231(8) 0.1330(8) 0.7509(7) 0.027(2) Uani 1 1 d U . .
H167 H 0.7820 0.1088 0.7695 0.032 Uiso 1 1 calc R . .
C168 C 0.7047(10) 0.1846(10) 0.6736(8) 0.041(3) Uani 1 1 d U . .
H168 H 0.7497 0.2014 0.6410 0.049 Uiso 1 1 calc R . .
C169 C 0.6180(10) 0.2119(12) 0.6439(8) 0.055(5) Uani 1 1 d U . .
H169 H 0.6036 0.2435 0.5904 0.066 Uiso 1 1 calc R . .
C170 C 0.5531(11) 0.1902(15) 0.6973(9) 0.082(8) Uani 1 1 d U . .
H170 H 0.4936 0.2095 0.6805 0.098 Uiso 1 1 calc R . .
C171 C 0.5775(10) 0.1411(12) 0.7733(8) 0.057(5) Uani 1 1 d U . .
H171 H 0.5341 0.1242 0.8080 0.068 Uiso 1 1 calc R . .
Zn4 Zn 0.46358(8) 0.20685(8) 0.19717(8) 0.0181(3) Uani 1 1 d . . .
C172 C 0.5286(8) 0.3666(8) 0.1738(7) 0.022(2) Uani 1 1 d U . .
C173 C 0.5025(8) 0.4498(8) 0.1767(7) 0.022(2) Uani 1 1 d U . .
H173 H 0.5389 0.4858 0.1747 0.026 Uiso 1 1 calc R . .
C174 C 0.4161(7) 0.4667(7) 0.1826(6) 0.0195(19) Uani 1 1 d U . .
H174 H 0.3796 0.5177 0.1851 0.023 Uiso 1 1 calc R . .
C175 C 0.3890(7) 0.3936(7) 0.1846(7) 0.020(2) Uani 1 1 d U . .
C176 C 0.3031(7) 0.3865(7) 0.1893(6) 0.0180(19) Uani 1 1 d U . .
C177 C 0.2764(7) 0.3155(7) 0.1875(6) 0.0169(13) Uani 1 1 d U . .
C178 C 0.1865(8) 0.3177(8) 0.1795(7) 0.022(2) Uani 1 1 d U . .
H178 H 0.1374 0.3623 0.1784 0.027 Uiso 1 1 calc R . .
C179 C 0.1869(8) 0.2406(8) 0.1739(7) 0.022(2) Uani 1 1 d U . .
H179 H 0.1375 0.2224 0.1681 0.027 Uiso 1 1 calc R . .
C180 C 0.2769(7) 0.1930(7) 0.1785(6) 0.0181(13) Uani 1 1 d U . .
C181 C 0.3025(8) 0.1161(7) 0.1703(7) 0.0192(19) Uani 1 1 d U . .
C182 C 0.3890(7) 0.0727(7) 0.1697(6) 0.0165(18) Uani 1 1 d U . .
C183 C 0.4190(8) -0.0111(8) 0.1614(6) 0.021(2) Uani 1 1 d U . .
H183 H 0.3828 -0.0445 0.1565 0.025 Uiso 1 1 calc R . .
C184 C 0.5056(8) -0.0313(8) 0.1619(7) 0.026(2) Uani 1 1 d U . .
H184 H 0.5422 -0.0812 0.1575 0.031 Uiso 1 1 calc R . .
C185 C 0.5328(8) 0.0389(7) 0.1707(7) 0.022(2) Uani 1 1 d U . .
C186 C 0.6187(8) 0.0420(7) 0.1720(7) 0.024(2) Uani 1 1 d U . .
C187 C 0.6464(7) 0.1131(7) 0.1689(6) 0.0164(18) Uani 1 1 d U . .
C188 C 0.7352(8) 0.1197(8) 0.1699(7) 0.026(2) Uani 1 1 d U . .
H188 H 0.7860 0.0767 0.1711 0.032 Uiso 1 1 calc R . .
C189 C 0.7324(8) 0.1964(8) 0.1688(8) 0.028(3) Uani 1 1 d U . .
H189 H 0.7813 0.2175 0.1700 0.034 Uiso 1 1 calc R . .
C190 C 0.6447(7) 0.2419(7) 0.1655(7) 0.022(2) Uani 1 1 d U . .
C191 C 0.6172(7) 0.3246(7) 0.1672(6) 0.0185(19) Uani 1 1 d U . .
N192 N 0.4595(6) 0.3337(6) 0.1798(5) 0.0172(16) Uani 1 1 d U . .
N193 N 0.3297(6) 0.2421(6) 0.1869(5) 0.0168(16) Uani 1 1 d U . .
N194 N 0.4616(6) 0.0989(6) 0.1752(6) 0.0233(19) Uani 1 1 d U . .
N195 N 0.5915(6) 0.1898(6) 0.1662(5) 0.0186(17) Uani 1 1 d U . .
C196 C 0.2330(7) 0.4571(7) 0.1968(7) 0.020(2) Uani 1 1 d U . .
C197 C 0.1777(8) 0.4373(8) 0.2624(7) 0.022(2) Uani 1 1 d U . .
H197 H 0.1891 0.3815 0.3022 0.026 Uiso 1 1 calc R . .
C198 C 0.1082(9) 0.5022(9) 0.2647(8) 0.034(3) Uani 1 1 d U . .
H198 H 0.0693 0.4885 0.3048 0.041 Uiso 1 1 calc R . .
N199 N 0.0932(7) 0.5821(7) 0.2140(7) 0.035(3) Uani 1 1 d U . .
C200 C 0.1453(7) 0.6020(8) 0.1533(8) 0.027(3) Uani 1 1 d U . .
H200 H 0.1323 0.6596 0.1164 0.033 Uiso 1 1 calc R . .
C201 C 0.2149(8) 0.5443(7) 0.1424(8) 0.025(3) Uani 1 1 d U . .
H201 H 0.2502 0.5615 0.0999 0.030 Uiso 1 1 calc R . .
C202 C 0.2332(8) 0.0735(8) 0.1639(7) 0.021(2) Uani 1 1 d U . .
C203 C 0.1849(9) 0.1034(10) 0.0973(8) 0.038(3) Uani 1 1 d U . .
H203 H 0.1984 0.1468 0.0523 0.045 Uiso 1 1 calc R . .
C204 C 0.1140(8) 0.0689(8) 0.0957(8) 0.035(3) Uani 1 1 d U . .
H204 H 0.0794 0.0902 0.0494 0.042 Uiso 1 1 calc R . .
C205 C 0.0945(8) 0.0050(9) 0.1603(8) 0.031(3) Uani 1 1 d U . .
C206 C 0.1462(8) -0.0282(8) 0.2265(8) 0.027(3) Uani 1 1 d U . .
H206 H 0.1370 -0.0763 0.2693 0.033 Uiso 1 1 calc R . .
C207 C 0.2127(8) 0.0092(8) 0.2306(7) 0.022(2) Uani 1 1 d U . .
H207 H 0.2439 -0.0086 0.2782 0.027 Uiso 1 1 calc R . .
I208 I -0.01088(6) -0.04319(6) 0.15558(6) 0.0370(2) Uani 1 1 d . . .
C209 C 0.6867(7) -0.0352(8) 0.1757(7) 0.021(2) Uani 1 1 d U . .
C210 C 0.6976(8) -0.1111(8) 0.2390(7) 0.025(2) Uani 1 1 d U . .
H210 H 0.6595 -0.1147 0.2798 0.029 Uiso 1 1 calc R . .
C211 C 0.7636(8) -0.1826(8) 0.2444(7) 0.023(2) Uani 1 1 d U . .
H211 H 0.7679 -0.2348 0.2879 0.028 Uiso 1 1 calc R . .
C212 C 0.8253(8) -0.1799(8) 0.1861(7) 0.021(2) Uani 1 1 d U . .
C213 C 0.8107(8) -0.1042(8) 0.1231(7) 0.025(2) Uani 1 1 d U . .
H213 H 0.8478 -0.1003 0.0815 0.030 Uiso 1 1 calc R . .
C214 C 0.7435(8) -0.0317(8) 0.1168(7) 0.027(2) Uani 1 1 d U . .
H214 H 0.7369 0.0198 0.0721 0.032 Uiso 1 1 calc R . .
I215 I 0.93071(5) -0.28242(5) 0.20058(5) 0.02477(19) Uani 1 1 d . . .
C216 C 0.6858(9) 0.3684(8) 0.1642(7) 0.025(2) Uani 1 1 d U . .
C217 C 0.7324(9) 0.3922(8) 0.0972(7) 0.029(3) Uani 1 1 d U . .
H217 H 0.7189 0.3805 0.0547 0.035 Uiso 1 1 calc R . .
C218 C 0.7992(8) 0.4333(8) 0.0928(7) 0.025(2) Uani 1 1 d U . .
H218 H 0.8299 0.4507 0.0472 0.029 Uiso 1 1 calc R . .
C219 C 0.8182(8) 0.4474(8) 0.1541(7) 0.024(2) Uani 1 1 d U . .
C220 C 0.7733(8) 0.4270(8) 0.2209(7) 0.025(2) Uani 1 1 d U . .
H220 H 0.7868 0.4404 0.2624 0.030 Uiso 1 1 calc R . .
C221 C 0.7074(8) 0.3861(7) 0.2251(7) 0.020(2) Uani 1 1 d U . .
H221 H 0.6768 0.3699 0.2709 0.024 Uiso 1 1 calc R . .
I222 I 0.92078(6) 0.50622(6) 0.14981(6) 0.0362(2) Uani 1 1 d . . .
N223 N 0.4892(7) 0.1521(6) 0.3210(6) 0.0247(19) Uani 1 1 d U . .
C224 C 0.4254(8) 0.1345(7) 0.3702(7) 0.023(2) Uani 1 1 d U . .
H224 H 0.3679 0.1468 0.3506 0.028 Uiso 1 1 calc R . .
C225 C 0.4434(10) 0.0987(10) 0.4489(8) 0.044(3) Uani 1 1 d U . .
H225 H 0.3991 0.0842 0.4833 0.053 Uiso 1 1 calc R . .
C226 C 0.5255(12) 0.0843(12) 0.4765(9) 0.057(4) Uani 1 1 d U . .
H226 H 0.5383 0.0580 0.5305 0.068 Uiso 1 1 calc R . .
C227 C 0.5923(10) 0.1077(9) 0.4266(8) 0.041(3) Uani 1 1 d U . .
H227 H 0.6485 0.1029 0.4448 0.049 Uiso 1 1 calc R . .
C228 C 0.5690(9) 0.1377(9) 0.3497(8) 0.039(3) Uani 1 1 d U . .
H228 H 0.6130 0.1492 0.3142 0.047 Uiso 1 1 calc R . .
O229 O 0.7889(10) 0.4651(10) 0.9037(9) 0.075(3) Uani 1 1 d DU . .
C230 C 0.8412(13) 0.4814(13) 0.8516(12) 0.072(3) Uani 1 1 d DU . .
H230 H 0.8566 0.4454 0.8237 0.087 Uiso 1 1 calc R . .
N231 N 0.8765(11) 0.5488(11) 0.8338(10) 0.072(3) Uani 1 1 d DU . .
C232 C 0.9377(13) 0.5647(15) 0.7748(12) 0.073(3) Uani 1 1 d DU . .
H23A H 0.9268 0.5417 0.7374 0.110 Uiso 1 1 calc R . .
H23B H 0.9966 0.5364 0.7979 0.110 Uiso 1 1 calc R . .
H23C H 0.9314 0.6267 0.7487 0.110 Uiso 1 1 calc R . .
C233 C 0.8485(15) 0.6074(13) 0.8714(13) 0.070(3) Uiso 1 1 d DU . .
H23D H 0.8868 0.5892 0.9171 0.106 Uiso 1 1 calc R . .
H23E H 0.7890 0.6079 0.8870 0.106 Uiso 1 1 calc R . .
H23F H 0.8508 0.6653 0.8360 0.106 Uiso 1 1 calc R . .
O234 O 0.8049(10) 0.1115(10) 0.4018(9) 0.072(3) Uani 1 1 d DU . .
C235 C 0.8435(13) 0.1492(13) 0.3450(12) 0.071(3) Uani 1 1 d DU . .
H235 H 0.8231 0.2096 0.3182 0.085 Uiso 1 1 calc R . .
N236 N 0.9140(11) 0.1061(9) 0.3207(10) 0.071(3) Uani 1 1 d DU . .
C237 C 0.9577(14) 0.1504(13) 0.2543(11) 0.072(3) Uani 1 1 d DU . .
H23G H 0.9355 0.2126 0.2390 0.107 Uiso 1 1 calc R . .
H23H H 0.9471 0.1348 0.2117 0.107 Uiso 1 1 calc R . .
H23I H 1.0201 0.1339 0.2670 0.107 Uiso 1 1 calc R . .
C238 C 0.9337(14) 0.0133(10) 0.3564(12) 0.072(3) Uani 1 1 d DU . .
H23J H 0.9726 -0.0110 0.3244 0.108 Uiso 1 1 calc R . .
H23K H 0.8799 -0.0052 0.3614 0.108 Uiso 1 1 calc R . .
H23L H 0.9619 -0.0067 0.4075 0.108 Uiso 1 1 calc R . .
O239 O 0.3588(11) 0.2914(11) 0.7158(10) 0.080(3) Uani 1 1 d DU . .
C240 C 0.3104(14) 0.2769(13) 0.7713(12) 0.079(3) Uani 1 1 d DU . .
H240 H 0.2973 0.3136 0.7986 0.095 Uiso 1 1 calc R . .
N241 N 0.2772(12) 0.2077(12) 0.7915(11) 0.079(3) Uani 1 1 d DU . .
C242 C 0.2939(17) 0.1476(14) 0.7547(14) 0.079(3) Uani 1 1 d DU . .
H24A H 0.2408 0.1534 0.7272 0.119 Uiso 1 1 calc R . .
H24B H 0.3129 0.0890 0.7937 0.119 Uiso 1 1 calc R . .
H24C H 0.3394 0.1593 0.7181 0.119 Uiso 1 1 calc R . .
C243 C 0.2142(14) 0.1883(16) 0.8485(13) 0.079(3) Uani 1 1 d DU . .
H24D H 0.1695 0.1708 0.8292 0.119 Uiso 1 1 calc R . .
H24E H 0.1874 0.2393 0.8593 0.119 Uiso 1 1 calc R . .
H24F H 0.2427 0.1413 0.8959 0.119 Uiso 1 1 calc R . .
O244 O 0.3445(9) 0.6511(9) 0.2163(9) 0.066(2) Uani 1 1 d DU . .
C245 C 0.3069(12) 0.6151(13) 0.2741(11) 0.065(2) Uani 1 1 d DU . .
H245 H 0.3315 0.5558 0.3032 0.078 Uiso 1 1 calc R . .
N246 N 0.2338(10) 0.6534(9) 0.2993(9) 0.065(2) Uani 1 1 d DU . .
C247 C 0.1887(12) 0.7423(10) 0.2573(11) 0.065(3) Uani 1 1 d DU . .
H24G H 0.1312 0.7453 0.2389 0.098 Uiso 1 1 calc R . .
H24H H 0.2219 0.7682 0.2132 0.098 Uiso 1 1 calc R . .
H24I H 0.1823 0.7735 0.2913 0.098 Uiso 1 1 calc R . .
C248 C 0.1915(13) 0.6052(13) 0.3646(11) 0.066(3) Uani 1 1 d DU . .
H24J H 0.1932 0.6254 0.4060 0.098 Uiso 1 1 calc R . .
H24K H 0.2215 0.5441 0.3827 0.098 Uiso 1 1 calc R . .
H24L H 0.1311 0.6135 0.3494 0.098 Uiso 1 1 calc R . .

loop_
_atom_site_aniso_label
_atom_site_aniso_U_11
_atom_site_aniso_U_22
_atom_site_aniso_U_33
_atom_site_aniso_U_23
_atom_site_aniso_U_13
_atom_site_aniso_U_12
Zn1 0.0115(6) 0.0180(7) 0.0228(7) -0.0062(6) 0.0023(6) -0.0054(5)
C1 0.015(3) 0.020(4) 0.014(5) -0.004(5) 0.011(4) -0.009(2)
C2 0.014(3) 0.018(4) 0.039(7) -0.008(5) -0.005(5) -0.004(3)
C3 0.014(3) 0.020(4) 0.040(7) -0.010(6) 0.003(5) -0.007(3)
C4 0.014(3) 0.024(4) 0.030(6) -0.013(5) 0.007(5) -0.008(3)
C5 0.015(2) 0.026(4) 0.018(5) -0.013(5) 0.005(5) -0.008(3)
C6 0.014(2) 0.020(5) 0.022(6) -0.006(5) -0.001(5) -0.006(3)
C7 0.014(3) 0.017(5) 0.023(6) -0.002(5) -0.003(5) -0.006(3)
C8 0.015(3) 0.030(5) 0.040(7) -0.018(6) 0.001(5) -0.008(3)
C9 0.013(2) 0.015(5) 0.039(7) -0.003(5) -0.008(5) -0.003(3)
C10 0.014(2) 0.034(5) 0.023(6) -0.017(5) 0.009(5) -0.012(3)
C11 0.014(3) 0.030(5) 0.025(6) -0.013(5) 0.004(5) -0.008(3)
C12 0.013(3) 0.023(5) 0.034(7) -0.001(5) 0.010(5) -0.010(3)
C13 0.016(3) 0.033(5) 0.039(7) -0.015(6) -0.003(6) -0.001(3)
C14 0.016(3) 0.030(4) 0.023(6) -0.015(5) 0.009(5) -0.006(3)
C15 0.018(3) 0.023(4) 0.022(6) -0.010(5) 0.006(5) -0.002(3)
C16 0.018(2) 0.021(4) 0.017(5) -0.009(5) -0.001(5) -0.001(3)
C17 0.025(3) 0.020(4) 0.027(6) -0.011(5) 0.001(5) -0.003(3)
C18 0.026(3) 0.011(4) 0.023(6) 0.001(5) 0.003(5) -0.006(3)
C19 0.018(2) 0.010(4) 0.013(5) 0.004(4) 0.000(4) -0.004(3)
C20 0.015(2) 0.021(4) 0.020(6) -0.007(5) -0.003(5) -0.005(3)
N21 0.014(3) 0.020(4) 0.025(5) -0.007(4) -0.005(4) -0.004(2)
N22 0.013(2) 0.020(4) 0.015(4) -0.003(4) -0.003(4) -0.004(3)
N23 0.015(3) 0.018(4) 0.020(5) -0.002(4) 0.002(4) -0.006(2)
N24 0.015(3) 0.018(4) 0.030(5) -0.009(4) 0.002(4) -0.004(2)
C25 0.017(5) 0.026(4) 0.026(6) -0.012(4) 0.003(4) -0.009(4)
C26 0.025(6) 0.028(5) 0.022(5) -0.012(4) 0.009(4) -0.009(4)
C27 0.033(7) 0.026(5) 0.033(6) -0.012(4) 0.005(4) -0.005(4)
N28 0.020(5) 0.023(4) 0.034(5) -0.011(3) -0.001(4) 0.004(4)
C29 0.020(6) 0.022(4) 0.040(6) -0.013(4) 0.007(5) -0.008(4)
C30 0.030(6) 0.015(4) 0.022(5) -0.011(4) 0.007(4) -0.010(4)
C31 0.011(5) 0.023(6) 0.035(6) -0.011(4) 0.002(4) -0.002(4)
C32 0.027(6) 0.042(7) 0.030(5) -0.010(4) 0.003(5) -0.018(6)
C33 0.029(6) 0.025(6) 0.026(5) -0.013(4) 0.003(4) -0.012(5)
C34 0.033(7) 0.045(8) 0.026(5) -0.014(5) 0.002(5) -0.019(6)
C35 0.046(8) 0.037(7) 0.026(5) -0.013(4) -0.005(5) -0.021(6)
C36 0.028(7) 0.032(7) 0.031(5) -0.013(4) 0.000(5) -0.010(5)
I37 0.0318(5) 0.0464(6) 0.0447(5) -0.0143(5) -0.0007(4) -0.0238(4)
C38 0.013(5) 0.029(4) 0.028(6) -0.016(4) 0.000(4) -0.004(4)
C39 0.011(5) 0.026(4) 0.033(6) -0.003(4) 0.002(4) 0.000(4)
C40 0.015(5) 0.019(3) 0.018(5) -0.010(3) 0.000(4) -0.008(3)
C41 0.021(2) 0.020(2) 0.021(2) -0.0085(12) 0.0008(10) -0.0052(10)
C42 0.039(7) 0.024(4) 0.017(5) -0.007(4) 0.005(4) -0.006(4)
C43 0.023(6) 0.037(5) 0.016(5) -0.013(3) 0.001(4) -0.007(4)
I44 0.0190(4) 0.0229(4) 0.0345(5) -0.0142(4) 0.0035(3) -0.0022(3)
C45 0.012(5) 0.017(6) 0.027(5) -0.008(5) 0.003(4) -0.004(4)
C46 0.017(6) 0.031(7) 0.029(5) -0.016(5) 0.006(4) -0.009(5)
C47 0.024(6) 0.034(7) 0.029(5) -0.007(6) 0.006(5) -0.016(5)
C48 0.011(5) 0.029(7) 0.029(5) 0.002(5) -0.011(4) -0.008(4)
C49 0.027(7) 0.039(8) 0.031(5) -0.014(6) -0.002(5) -0.015(5)
C50 0.021(6) 0.028(7) 0.018(5) -0.003(5) -0.001(4) -0.009(5)
I51 0.0276(5) 0.0381(5) 0.0394(5) -0.0090(4) 0.0015(4) -0.0227(4)
N52 0.022(4) 0.024(5) 0.024(4) -0.001(4) 0.001(3) -0.011(4)
C53 0.014(4) 0.053(9) 0.027(4) -0.005(6) 0.006(4) -0.004(6)
C54 0.020(5) 0.086(13) 0.028(5) 0.021(8) -0.008(4) -0.008(8)
C55 0.034(6) 0.066(10) 0.022(5) 0.002(7) 0.001(4) -0.010(8)
C56 0.035(5) 0.055(10) 0.030(4) 0.001(7) 0.010(5) -0.028(7)
C57 0.018(5) 0.034(7) 0.032(4) 0.002(6) 0.002(3) -0.013(6)
Zn2 0.0108(6) 0.0188(7) 0.0227(7) -0.0073(6) 0.0000(5) -0.0045(5)
C58 0.0202(14) 0.0211(14) 0.0210(17) -0.0078(11) 0.0011(10) -0.0060(8)
C59 0.0207(14) 0.0215(14) 0.0213(17) -0.0082(10) 0.0006(10) -0.0054(8)
C60 0.0208(14) 0.0216(14) 0.0215(17) -0.0084(11) 0.0012(10) -0.0060(8)
C61 0.019(2) 0.023(4) 0.020(6) -0.010(5) 0.007(5) -0.007(2)
C62 0.0161(19) 0.018(4) 0.032(6) -0.009(5) -0.001(5) -0.002(3)
C63 0.0178(12) 0.0185(15) 0.0178(16) -0.0071(10) 0.0014(10) -0.0042(9)
C64 0.020(2) 0.024(5) 0.040(7) -0.019(6) 0.000(5) -0.004(3)
C65 0.024(3) 0.022(4) 0.024(6) -0.012(5) 0.012(5) -0.011(3)
C66 0.0178(13) 0.0183(15) 0.0178(16) -0.0070(10) 0.0005(10) -0.0052(9)
C67 0.016(2) 0.017(4) 0.032(6) -0.007(5) -0.001(5) -0.006(3)
C68 0.015(3) 0.023(4) 0.019(6) -0.009(5) 0.008(5) -0.009(2)
C69 0.013(3) 0.032(5) 0.033(7) -0.019(6) -0.006(5) -0.003(3)
C70 0.014(3) 0.025(4) 0.026(6) -0.009(5) -0.006(5) 0.000(2)
C71 0.014(3) 0.018(4) 0.025(6) -0.005(5) -0.014(5) 0.003(3)
C72 0.013(2) 0.013(4) 0.021(6) -0.001(5) 0.000(5) 0.002(3)
C73 0.014(2) 0.016(4) 0.036(7) -0.006(5) -0.006(5) 0.001(3)
C74 0.022(3) 0.022(5) 0.034(7) -0.012(6) 0.002(6) -0.004(3)
C75 0.024(3) 0.029(4) 0.020(6) -0.018(5) 0.016(5) -0.013(3)
C76 0.0145(19) 0.022(4) 0.027(6) -0.010(5) -0.005(5) -0.005(3)
C77 0.013(2) 0.024(4) 0.015(5) -0.009(5) -0.003(4) -0.007(3)
N78 0.0212(15) 0.024(4) 0.018(5) -0.012(4) 0.005(4) -0.007(2)
N79 0.018(2) 0.021(4) 0.023(5) -0.011(4) 0.009(4) -0.008(2)
N80 0.016(3) 0.020(4) 0.025(5) -0.010(4) 0.005(4) -0.006(2)
N81 0.011(2) 0.018(4) 0.034(5) -0.008(4) -0.004(4) -0.002(2)
C82 0.011(5) 0.028(4) 0.033(6) -0.013(4) 0.011(4) -0.013(4)
C83 0.020(6) 0.034(5) 0.019(5) -0.006(4) 0.003(4) 0.001(4)
C84 0.019(6) 0.034(5) 0.031(6) -0.008(4) 0.013(5) -0.004(5)
N85 0.016(5) 0.025(4) 0.042(6) -0.011(4) 0.010(4) -0.009(4)
C86 0.025(6) 0.023(5) 0.037(5) -0.006(4) 0.010(5) -0.015(4)
C87 0.025(6) 0.033(5) 0.023(5) -0.013(3) 0.009(4) -0.016(4)
C88 0.009(5) 0.027(6) 0.031(5) -0.016(5) 0.005(4) 0.001(4)
C89 0.036(7) 0.034(7) 0.023(4) -0.017(5) 0.004(5) -0.019(5)
C90 0.029(7) 0.036(7) 0.023(4) -0.007(6) -0.001(5) -0.017(5)
C91 0.021(6) 0.026(6) 0.026(5) -0.008(5) 0.000(4) -0.013(5)
C92 0.054(9) 0.059(10) 0.025(5) -0.014(7) 0.007(6) -0.040(7)
C93 0.015(6) 0.048(8) 0.019(4) -0.008(6) 0.004(4) -0.011(5)
I94 0.0312(5) 0.0371(5) 0.0367(5) -0.0047(4) -0.0026(4) -0.0245(4)
C95 0.010(5) 0.022(4) 0.023(5) -0.008(3) -0.002(3) 0.001(4)
C96 0.020(2) 0.020(2) 0.020(2) -0.0077(11) 0.0009(10) -0.0051(10)
C97 0.025(6) 0.023(4) 0.028(5) -0.015(3) 0.010(4) -0.007(4)
C98 0.019(6) 0.023(4) 0.032(6) -0.011(3) -0.001(4) 0.001(4)
C99 0.033(7) 0.025(5) 0.016(5) -0.003(4) -0.006(4) 0.004(4)
C100 0.017(5) 0.026(5) 0.027(5) -0.006(3) 0.006(4) -0.005(4)
I101 0.0184(4) 0.0216(4) 0.0305(4) -0.0120(3) 0.0013(3) -0.0035(3)
C102 0.021(2) 0.022(2) 0.022(2) -0.0085(12) 0.0012(10) -0.0058(11)
C103 0.022(6) 0.018(6) 0.021(4) -0.007(4) 0.004(4) -0.004(4)
C104 0.031(7) 0.017(6) 0.026(5) -0.005(5) -0.010(4) -0.003(4)
C105 0.033(7) 0.024(7) 0.042(6) -0.011(5) -0.001(5) -0.016(5)
C106 0.021(6) 0.030(7) 0.031(5) -0.005(5) 0.001(4) -0.009(4)
C107 0.026(7) 0.045(8) 0.023(5) -0.018(6) 0.005(4) -0.015(5)
I108 0.0354(5) 0.0420(5) 0.0450(6) -0.0159(4) -0.0006(4) -0.0229(4)
N109 0.029(4) 0.024(5) 0.030(5) -0.009(4) 0.004(3) -0.013(4)
C110 0.029(4) 0.054(9) 0.037(5) -0.009(6) 0.003(4) -0.010(6)
C111 0.039(6) 0.088(14) 0.035(6) -0.012(8) -0.003(5) 0.003(8)
C112 0.057(7) 0.074(13) 0.032(6) 0.000(8) 0.003(4) -0.009(9)
C113 0.046(5) 0.080(13) 0.033(5) -0.012(7) 0.014(5) -0.019(8)
C114 0.030(5) 0.038(8) 0.036(5) -0.011(6) 0.010(4) -0.004(6)
Zn3 0.0128(6) 0.0174(7) 0.0233(7) -0.0084(6) 0.0035(6) -0.0051(5)
C115 0.021(2) 0.027(5) 0.023(6) -0.015(5) 0.002(5) -0.006(3)
C116 0.020(3) 0.018(4) 0.016(5) -0.005(5) -0.003(5) -0.003(3)
C117 0.020(3) 0.023(5) 0.025(6) -0.011(5) 0.004(5) -0.007(3)
C118 0.022(2) 0.021(4) 0.014(5) -0.007(5) 0.010(5) -0.009(3)
C119 0.021(2) 0.021(4) 0.020(6) -0.006(5) -0.005(5) -0.004(3)
C120 0.020(3) 0.023(4) 0.022(6) -0.008(5) 0.004(5) -0.007(3)
C121 0.020(3) 0.028(5) 0.038(7) -0.014(6) 0.008(6) -0.009(3)
C122 0.023(2) 0.022(4) 0.029(6) -0.005(5) 0.014(5) -0.013(3)
C123 0.0225(17) 0.0236(15) 0.0230(18) -0.0083(11) 0.0012(10) -0.0071(9)
C124 0.018(2) 0.029(4) 0.007(5) -0.011(5) 0.008(4) -0.013(3)
C125 0.016(2) 0.022(4) 0.035(7) -0.006(5) 0.004(5) -0.009(3)
C126 0.015(3) 0.025(5) 0.035(7) -0.010(6) 0.001(5) -0.008(3)
C127 0.017(3) 0.034(5) 0.022(6) -0.019(5) 0.008(5) -0.013(3)
C128 0.019(2) 0.023(4) 0.021(6) -0.005(5) 0.014(5) -0.013(3)
C129 0.017(3) 0.027(4) 0.012(5) -0.011(5) 0.005(4) -0.011(3)
C130 0.015(2) 0.014(4) 0.023(6) 0.001(4) -0.007(5) -0.002(2)
C131 0.016(2) 0.032(5) 0.041(7) -0.026(6) 0.012(5) -0.012(3)
C132 0.0184(16) 0.0192(16) 0.0195(18) -0.0072(11) 0.0000(10) -0.0054(9)
C133 0.019(2) 0.030(5) 0.027(6) -0.018(5) 0.006(5) -0.007(3)
C134 0.022(2) 0.027(5) 0.022(6) -0.014(5) 0.006(5) -0.006(3)
N135 0.023(3) 0.026(4) 0.018(5) -0.013(4) 0.010(4) -0.010(3)
N136 0.020(2) 0.026(4) 0.029(5) -0.014(5) 0.004(4) -0.007(2)
N137 0.013(3) 0.023(4) 0.026(5) -0.006(4) -0.006(4) -0.005(2)
N138 0.0171(18) 0.025(4) 0.017(5) -0.010(4) 0.010(4) -0.009(2)
C139 0.008(5) 0.029(5) 0.030(6) -0.008(4) -0.003(4) -0.003(4)
C140 0.022(6) 0.027(5) 0.024(5) -0.013(4) 0.001(4) -0.007(4)
C141 0.027(7) 0.026(5) 0.035(6) -0.005(4) 0.009(5) -0.003(4)
N142 0.021(5) 0.029(4) 0.032(5) -0.013(3) 0.002(4) -0.005(4)
C143 0.025(6) 0.033(6) 0.032(6) -0.011(4) 0.010(5) -0.006(4)
C144 0.021(6) 0.033(5) 0.028(5) -0.007(4) 0.002(4) -0.005(4)
C145 0.023(6) 0.032(7) 0.027(4) -0.013(5) 0.005(4) -0.017(5)
C146 0.022(2) 0.023(2) 0.022(2) -0.0085(12) 0.0010(10) -0.0061(11)
C147 0.019(6) 0.029(7) 0.032(5) -0.005(5) 0.006(4) -0.009(4)
C148 0.025(6) 0.030(7) 0.039(5) -0.003(6) -0.001(4) -0.021(5)
C149 0.020(6) 0.018(6) 0.036(5) -0.014(5) -0.001(4) -0.006(4)
C150 0.039(7) 0.032(7) 0.026(4) -0.015(6) 0.013(5) -0.027(6)
I151 0.0357(5) 0.0452(6) 0.0410(5) -0.0036(4) -0.0036(4) -0.0309(4)
C152 0.019(2) 0.019(2) 0.019(2) -0.0075(12) 0.0005(10) -0.0049(10)
C153 0.024(6) 0.027(5) 0.023(5) 0.000(3) 0.006(4) 0.003(4)
C154 0.012(6) 0.025(4) 0.030(5) -0.003(4) -0.001(4) 0.000(4)
C155 0.022(6) 0.025(4) 0.029(5) -0.020(4) 0.001(4) -0.006(4)
C156 0.023(5) 0.032(5) 0.022(5) -0.017(3) 0.004(4) -0.010(4)
C157 0.022(6) 0.023(4) 0.022(4) -0.006(4) 0.004(3) -0.011(4)
I158 0.0155(4) 0.0222(4) 0.0327(4) -0.0149(3) 0.0044(3) -0.0045(3)
C159 0.019(6) 0.020(6) 0.029(5) -0.002(5) 0.004(4) -0.011(4)
C160 0.022(6) 0.026(6) 0.032(5) -0.007(5) 0.007(4) -0.017(5)
C161 0.017(6) 0.037(7) 0.022(5) -0.006(5) 0.000(4) -0.019(5)
C162 0.028(2) 0.029(2) 0.029(2) -0.0106(13) 0.0013(10) -0.0079(11)
C163 0.031(7) 0.034(7) 0.030(5) -0.015(5) 0.005(4) -0.008(5)
C164 0.018(6) 0.054(9) 0.032(5) -0.014(6) 0.001(5) -0.013(5)
I165 0.0399(5) 0.0426(5) 0.0454(5) -0.0147(5) -0.0032(4) -0.0256(4)
N166 0.018(4) 0.035(6) 0.025(4) -0.016(4) 0.005(3) -0.003(4)
C167 0.024(4) 0.033(7) 0.025(5) -0.013(5) 0.007(3) -0.011(5)
C168 0.037(5) 0.046(9) 0.030(4) -0.002(6) 0.006(4) -0.013(7)
C169 0.038(6) 0.089(13) 0.020(5) -0.008(7) 0.006(4) -0.005(8)
C170 0.032(6) 0.140(19) 0.024(6) 0.010(9) 0.001(4) -0.008(10)
C171 0.024(4) 0.095(13) 0.026(5) 0.007(8) -0.002(4) -0.022(8)
Zn4 0.0119(6) 0.0209(7) 0.0236(7) -0.0103(6) 0.0025(6) -0.0053(5)
C172 0.018(2) 0.026(5) 0.031(6) -0.017(6) 0.008(5) -0.010(3)
C173 0.024(3) 0.026(4) 0.025(6) -0.016(5) 0.017(5) -0.015(3)
C174 0.020(3) 0.016(4) 0.020(6) -0.004(5) 0.002(5) -0.006(3)
C175 0.017(2) 0.017(4) 0.023(6) -0.005(5) 0.002(5) -0.005(3)
C176 0.016(2) 0.013(4) 0.020(6) -0.001(4) 0.000(5) -0.003(3)
C177 0.0163(16) 0.0174(14) 0.0165(17) -0.0060(11) 0.0013(10) -0.0042(9)
C178 0.0154(18) 0.022(5) 0.031(7) -0.011(5) 0.009(5) -0.008(2)
C179 0.0173(18) 0.030(5) 0.025(6) -0.018(5) -0.008(5) -0.002(3)
C180 0.0178(16) 0.0184(14) 0.0182(17) -0.0067(11) 0.0008(10) -0.0056(9)
C181 0.020(2) 0.021(4) 0.020(6) -0.010(5) 0.006(5) -0.009(3)
C182 0.020(2) 0.025(4) 0.010(5) -0.011(5) 0.004(5) -0.007(3)
C183 0.022(3) 0.023(5) 0.019(6) -0.011(5) -0.003(5) -0.003(3)
C184 0.022(3) 0.030(5) 0.033(7) -0.021(6) 0.002(6) -0.005(3)
C185 0.020(2) 0.019(5) 0.025(6) -0.007(5) 0.008(5) -0.007(3)
C186 0.018(2) 0.014(4) 0.032(7) -0.001(5) -0.006(5) 0.001(3)
C187 0.016(3) 0.024(4) 0.012(5) -0.011(5) 0.005(4) -0.004(2)
C188 0.016(3) 0.040(5) 0.039(7) -0.032(6) 0.015(5) -0.008(3)
C189 0.015(3) 0.032(5) 0.043(7) -0.022(6) 0.011(6) -0.008(3)
C190 0.015(3) 0.019(4) 0.029(6) -0.006(5) 0.003(5) -0.005(2)
C191 0.016(2) 0.019(4) 0.018(5) -0.003(5) 0.002(5) -0.007(3)
N192 0.017(3) 0.017(3) 0.017(4) -0.004(4) 0.007(4) -0.008(2)
N193 0.0160(19) 0.018(3) 0.017(4) -0.007(4) 0.003(4) -0.005(2)
N194 0.019(2) 0.022(4) 0.032(6) -0.012(4) 0.011(4) -0.010(3)
N195 0.015(3) 0.024(4) 0.021(5) -0.013(4) 0.008(4) -0.006(2)
C196 0.014(5) 0.017(4) 0.022(5) -0.003(4) 0.001(4) 0.000(4)
C197 0.028(6) 0.020(4) 0.022(5) -0.012(4) 0.007(4) -0.011(4)
C198 0.026(6) 0.033(5) 0.042(7) -0.015(4) 0.018(5) -0.009(5)
N199 0.033(6) 0.024(4) 0.052(7) -0.023(4) 0.017(4) -0.006(4)
C200 0.011(5) 0.015(4) 0.049(7) -0.006(4) 0.004(4) -0.003(4)
C201 0.017(6) 0.014(4) 0.039(6) -0.005(4) 0.009(4) -0.006(4)
C202 0.021(6) 0.031(6) 0.022(5) -0.017(4) 0.012(4) -0.013(5)
C203 0.027(7) 0.046(8) 0.034(5) -0.003(5) -0.003(5) -0.020(6)
C204 0.023(6) 0.027(7) 0.044(6) 0.002(5) -0.011(5) -0.009(5)
C205 0.017(6) 0.037(7) 0.035(6) -0.007(5) -0.003(4) -0.011(5)
C206 0.021(6) 0.028(7) 0.035(5) -0.009(5) -0.004(5) -0.013(4)
C207 0.021(6) 0.030(6) 0.026(4) -0.016(4) 0.009(4) -0.016(5)
I208 0.0297(5) 0.0446(5) 0.0425(5) -0.0156(4) 0.0005(4) -0.0215(4)
C209 0.014(5) 0.026(4) 0.023(5) -0.011(4) -0.009(4) -0.001(4)
C210 0.013(5) 0.031(5) 0.027(5) -0.008(4) -0.002(4) -0.007(4)
C211 0.018(6) 0.024(4) 0.022(5) -0.002(4) -0.003(4) -0.006(4)
C212 0.019(5) 0.029(5) 0.019(5) -0.013(4) -0.007(4) -0.006(4)
C213 0.026(6) 0.032(5) 0.019(5) -0.012(4) 0.004(4) -0.009(4)
C214 0.021(6) 0.031(5) 0.024(5) -0.006(4) -0.004(4) -0.006(4)
I215 0.0176(4) 0.0239(4) 0.0342(5) -0.0144(4) 0.0033(3) -0.0029(3)
C216 0.032(6) 0.022(6) 0.021(5) -0.006(5) 0.000(4) -0.013(4)
C217 0.038(7) 0.040(8) 0.021(5) -0.018(6) 0.003(4) -0.020(5)
C218 0.024(2) 0.025(2) 0.025(2) -0.0093(12) 0.0020(10) -0.0064(11)
C219 0.028(6) 0.020(6) 0.030(5) -0.011(5) 0.004(4) -0.015(5)
C220 0.020(6) 0.029(7) 0.035(4) -0.024(6) 0.006(4) -0.006(4)
C221 0.025(6) 0.017(6) 0.018(4) -0.007(5) 0.006(4) -0.007(4)
I222 0.0283(5) 0.0370(5) 0.0428(5) -0.0059(4) 0.0012(4) -0.0228(4)
N223 0.022(4) 0.022(5) 0.030(4) -0.011(4) 0.013(2) -0.005(4)
C224 0.029(5) 0.016(6) 0.030(4) -0.010(5) 0.015(3) -0.012(5)
C225 0.043(4) 0.049(9) 0.029(4) -0.008(7) 0.016(5) -0.008(7)
C226 0.060(7) 0.078(12) 0.029(5) -0.012(8) 0.005(3) -0.028(9)
C227 0.041(3) 0.041(3) 0.041(3) -0.0157(13) 0.0012(10) -0.0103(12)
C228 0.024(4) 0.046(8) 0.036(3) -0.005(7) 0.007(4) -0.009(6)
O229 0.068(4) 0.075(4) 0.074(4) -0.022(3) 0.004(3) -0.017(3)
C230 0.067(3) 0.073(3) 0.072(3) -0.023(2) 0.004(2) -0.018(2)
N231 0.067(3) 0.073(3) 0.072(3) -0.023(2) 0.0039(18) -0.018(2)
C232 0.065(4) 0.075(4) 0.072(4) -0.021(3) 0.005(3) -0.017(3)
O234 0.076(6) 0.071(5) 0.072(6) -0.036(5) 0.020(5) -0.014(5)
C235 0.076(6) 0.070(5) 0.071(6) -0.037(5) 0.018(4) -0.014(5)
N236 0.076(6) 0.070(5) 0.071(6) -0.037(5) 0.018(4) -0.014(5)
C237 0.076(6) 0.071(6) 0.071(6) -0.036(5) 0.017(5) -0.014(5)
C238 0.077(6) 0.070(6) 0.072(6) -0.036(5) 0.017(5) -0.013(5)
O239 0.080(3) 0.080(3) 0.080(3) -0.0312(13) 0.0040(9) -0.0198(11)
C240 0.079(3) 0.079(3) 0.079(3) -0.0309(12) 0.0039(8) -0.0202(10)
N241 0.079(3) 0.079(3) 0.079(3) -0.0308(12) 0.0040(7) -0.0200(10)
C242 0.080(3) 0.079(3) 0.079(3) -0.0313(13) 0.0039(9) -0.0200(11)
C243 0.079(3) 0.079(3) 0.079(3) -0.0307(13) 0.0041(9) -0.0201(11)
O244 0.058(5) 0.071(5) 0.077(6) -0.034(5) 0.009(4) -0.022(4)
C245 0.057(5) 0.070(5) 0.076(6) -0.035(4) 0.009(4) -0.022(4)
N246 0.057(5) 0.070(5) 0.076(6) -0.035(4) 0.009(4) -0.022(4)
C247 0.058(5) 0.070(5) 0.076(6) -0.035(5) 0.009(4) -0.021(4)
C248 0.058(5) 0.071(5) 0.076(6) -0.034(5) 0.009(4) -0.022(4)

loop_
_atom_type_symbol
_atom_type_description
_atom_type_scat_dispersion_real
_atom_type_scat_dispersion_imag
_atom_type_scat_source
C C 0.0033 0.0016 'International Tables Vol C Tables 4.2.6.8 and 6.1.1.4'
H H 0.0000 0.0000 'International Tables Vol C Tables 4.2.6.8 and 6.1.1.4'
N N 0.0061 0.0033 'International Tables Vol C Tables 4.2.6.8 and 6.1.1.4'
I I -0.4742 1.8119 'International Tables Vol C Tables 4.2.6.8 and 6.1.1.4'
Zn Zn 0.2839 1.4301 'International Tables Vol C Tables 4.2.6.8 and 6.1.1.4'
O O 0.0106 0.0060 'International Tables Vol C Tables 4.2.6.8 and 6.1.1.4'

loop_
_geom_angle_atom_site_label_1
_geom_angle_atom_site_label_2
_geom_angle_atom_site_label_3
_geom_angle
_geom_angle_site_symmetry_1
_geom_angle_site_symmetry_3
_geom_angle_publ_flag
N21 Zn1 N22 88.7(4) . . ?
N21 Zn1 N23 159.8(4) . . ?
N22 Zn1 N23 87.5(4) . . ?
N21 Zn1 N24 88.4(4) . . ?
N22 Zn1 N24 161.0(4) . . ?
N23 Zn1 N24 88.8(4) . . ?
N21 Zn1 N52 95.8(4) . . ?
N22 Zn1 N52 101.6(4) . . ?
N23 Zn1 N52 104.4(4) . . ?
N24 Zn1 N52 97.5(4) . . ?
N21 C1 C20 122.9(10) . . ?
N21 C1 C2 111.6(10) . . ?
C20 C1 C2 125.3(11) . . ?
C3 C2 C1 107.1(11) . . ?
C3 C2 H2 126.5 . . ?
C1 C2 H2 126.5 . . ?
C2 C3 C4 104.6(10) . . ?
C2 C3 H3 127.7 . . ?
C4 C3 H3 127.7 . . ?
N21 C4 C5 126.0(11) . . ?
N21 C4 C3 111.8(11) . . ?
C5 C4 C3 122.1(11) . . ?
C6 C5 C4 124.1(11) . . ?
C6 C5 C25 117.6(11) . . ?
C4 C5 C25 118.3(10) . . ?
N22 C6 C5 125.7(11) . . ?
N22 C6 C7 111.2(10) . . ?
C5 C6 C7 123.0(11) . . ?
C6 C7 C8 107.3(10) . . ?
C6 C7 H7 126.4 . . ?
C8 C7 H7 126.3 . . ?
C9 C8 C7 102.8(11) . . ?
C9 C8 H8 128.6 . . ?
C7 C8 H8 128.6 . . ?
N22 C9 C8 114.7(10) . . ?
N22 C9 C10 121.7(11) . . ?
C8 C9 C10 123.6(11) . . ?
C11 C10 C9 127.2(11) . . ?
C11 C10 C31 116.4(10) . . ?
C9 C10 C31 116.4(11) . . ?
N23 C11 C10 125.0(11) . . ?
N23 C11 C12 111.3(11) . . ?
C10 C11 C12 123.4(11) . . ?
C13 C12 C11 105.2(11) . . ?
C13 C12 H12 127.4 . . ?
C11 C12 H12 127.4 . . ?
C12 C13 C14 108.7(11) . . ?
C12 C13 H13 125.6 . . ?
C14 C13 H13 125.6 . . ?
N23 C14 C15 128.1(11) . . ?
N23 C14 C13 107.9(11) . . ?
C15 C14 C13 123.6(11) . . ?
C14 C15 C38 117.8(11) . . ?
C14 C15 C16 123.5(10) . . ?
C38 C15 C16 118.7(11) . . ?
N24 C16 C17 111.0(11) . . ?
N24 C16 C15 125.0(11) . . ?
C17 C16 C15 124.0(11) . . ?
C18 C17 C16 106.1(11) . . ?
C18 C17 H17 127.0 . . ?
C16 C17 H17 127.0 . . ?
C17 C18 C19 106.9(11) . . ?
C17 C18 H18 126.5 . . ?
C19 C18 H18 126.5 . . ?
N24 C19 C20 127.0(11) . . ?
N24 C19 C18 108.4(10) . . ?
C20 C19 C18 124.6(11) . . ?
C19 C20 C1 127.2(11) . . ?
C19 C20 C45 118.1(10) . . ?
C1 C20 C45 114.6(10) . . ?
C1 N21 C4 104.9(9) . . ?
C1 N21 Zn1 127.3(8) . . ?
C4 N21 Zn1 124.7(8) . . ?
C6 N22 C9 104.0(9) . . ?
C6 N22 Zn1 126.1(7) . . ?
C9 N22 Zn1 129.8(8) . . ?
C11 N23 C14 106.8(10) . . ?
C11 N23 Zn1 128.4(8) . . ?
C14 N23 Zn1 124.8(8) . . ?
C16 N24 C19 107.6(10) . . ?
C16 N24 Zn1 127.6(8) . . ?
C19 N24 Zn1 123.9(7) . . ?
C30 C25 C26 113.9(10) . . ?
C30 C25 C5 123.7(11) . . ?
C26 C25 C5 122.4(11) . . ?
C27 C26 C25 123.0(12) . . ?
C27 C26 H26 118.5 . . ?
C25 C26 H26 118.5 . . ?
C26 C27 N28 120.5(12) . . ?
C26 C27 H27 119.7 . . ?
N28 C27 H27 119.7 . . ?
C29 N28 C27 117.3(11) . . ?
N28 C29 C30 127.2(13) . . ?
N28 C29 H29 116.4 . . ?
C30 C29 H29 116.4 . . ?
C29 C30 C25 118.0(11) . . ?
C29 C30 H30 121.0 . . ?
C25 C30 H30 121.0 . . ?
C32 C31 C36 115.8(12) . . ?
C32 C31 C10 121.8(11) . . ?
C36 C31 C10 122.4(11) . . ?
C33 C32 C31 122.1(12) . . ?
C33 C32 H32 119.0 . . ?
C31 C32 H32 119.0 . . ?
C32 C33 C34 119.0(12) . . ?
C32 C33 H33 120.5 . . ?
C34 C33 H33 120.5 . . ?
C33 C34 C35 121.6(13) . . ?
C33 C34 I37 118.2(10) . . ?
C35 C34 I37 120.1(9) . . ?
C36 C35 C34 118.1(12) . . ?
C36 C35 H35 121.0 . . ?
C34 C35 H35 121.0 . . ?
C35 C36 C31 123.0(13) . . ?
C35 C36 H36 118.5 . . ?
C31 C36 H36 118.5 . . ?
C43 C38 C39 117.4(11) . . ?
C43 C38 C15 122.4(12) . . ?
C39 C38 C15 120.0(11) . . ?
C38 C39 C40 121.1(11) . . ?
C38 C39 H39 119.4 . . ?
C40 C39 H39 119.4 . . ?
C41 C40 C39 120.5(11) . . ?
C41 C40 H40 119.8 . . ?
C39 C40 H40 119.8 . . ?
C42 C41 C40 117.3(11) . . ?
C42 C41 I44 121.7(9) . . ?
C40 C41 I44 120.6(9) . . ?
C41 C42 C43 121.0(12) . . ?
C41 C42 H42 119.5 . . ?
C43 C42 H42 119.5 . . ?
C38 C43 C42 122.7(12) . . ?
C38 C43 H43 118.7 . . ?
C42 C43 H43 118.7 . . ?
C46 C45 C50 117.0(11) . . ?
C46 C45 C20 122.7(11) . . ?
C50 C45 C20 120.1(10) . . ?
C47 C46 C45 123.7(12) . . ?
C47 C46 H46 118.1 . . ?
C45 C46 H46 118.1 . . ?
C46 C47 C48 117.4(12) . . ?
C46 C47 H47 121.3 . . ?
C48 C47 H47 121.3 . . ?
C49 C48 C47 121.4(12) . . ?
C49 C48 I51 119.6(9) . . ?
C47 C48 I51 118.9(9) . . ?
C50 C49 C48 119.3(12) . . ?
C50 C49 H49 120.4 . . ?
C48 C49 H49 120.4 . . ?
C49 C50 C45 121.1(12) . . ?
C49 C50 H50 119.5 . . ?
C45 C50 H50 119.5 . . ?
C57 N52 C53 115.9(11) . . ?
C57 N52 Zn1 123.1(9) . . ?
C53 N52 Zn1 120.9(8) . . ?
C54 C53 N52 120.6(13) . . ?
C54 C53 H53 119.7 . . ?
N52 C53 H53 119.7 . . ?
C55 C54 C53 123.0(14) . . ?
C55 C54 H54 118.5 . . ?
C53 C54 H54 118.5 . . ?
C54 C55 C56 117.2(13) . . ?
C54 C55 H55 121.4 . . ?
C56 C55 H55 121.4 . . ?
C57 C56 C55 116.8(13) . . ?
C57 C56 H56 121.6 . . ?
C55 C56 H56 121.6 . . ?
N52 C57 C56 126.3(12) . . ?
N52 C57 H57 116.9 . . ?
C56 C57 H57 116.9 . . ?
N80 Zn2 N79 88.8(4) . . ?
N80 Zn2 N81 88.2(4) . . ?
N79 Zn2 N81 159.7(4) . . ?
N80 Zn2 N78 160.0(4) . . ?
N79 Zn2 N78 88.6(4) . . ?
N81 Zn2 N78 87.4(4) . . ?
N80 Zn2 N109 98.8(4) . . ?
N79 Zn2 N109 103.3(4) . . ?
N81 Zn2 N109 96.9(4) . . ?
N78 Zn2 N109 101.1(4) . . ?
N78 C58 C59 110.9(10) . . ?
N78 C58 C77 123.9(11) . . ?
C59 C58 C77 124.9(11) . . ?
C60 C59 C58 107.6(11) . . ?
C60 C59 H59 126.2 . . ?
C58 C59 H59 126.2 . . ?
C59 C60 C61 107.0(11) . . ?
C59 C60 H60 126.5 . . ?
C61 C60 H60 126.5 . . ?
N78 C61 C62 125.5(11) . . ?
N78 C61 C60 107.8(10) . . ?
C62 C61 C60 126.0(11) . . ?
C63 C62 C61 125.6(11) . . ?
C63 C62 C82 118.7(11) . . ?
C61 C62 C82 115.7(10) . . ?
N79 C63 C64 111.7(11) . . ?
N79 C63 C62 125.7(11) . . ?
C64 C63 C62 122.6(11) . . ?
C65 C64 C63 106.1(11) . . ?
C65 C64 H64 126.9 . . ?
C63 C64 H64 126.9 . . ?
C64 C65 C66 106.3(11) . . ?
C64 C65 H65 126.9 . . ?
C66 C65 H65 126.9 . . ?
N79 C66 C65 109.1(10) . . ?
N79 C66 C67 124.1(10) . . ?
C65 C66 C67 126.8(11) . . ?
C68 C67 C66 127.2(12) . . ?
C68 C67 C88 118.2(10) . . ?
C66 C67 C88 114.6(10) . . ?
N80 C68 C67 125.2(11) . . ?
N80 C68 C69 111.3(10) . . ?
C67 C68 C69 123.3(11) . . ?
C70 C69 C68 105.4(11) . . ?
C70 C69 H69 127.3 . . ?
C68 C69 H69 127.3 . . ?
C69 C70 C71 109.1(11) . . ?
C69 C70 H70 125.4 . . ?
C71 C70 H70 125.4 . . ?
N80 C71 C72 127.8(11) . . ?
N80 C71 C70 107.5(10) . . ?
C72 C71 C70 124.7(11) . . ?
C71 C72 C73 122.3(10) . . ?
C71 C72 C95 118.8(10) . . ?
C73 C72 C95 118.6(11) . . ?
N81 C73 C72 126.8(11) . . ?
N81 C73 C74 110.3(11) . . ?
C72 C73 C74 122.9(11) . . ?
C75 C74 C73 104.9(11) . . ?
C75 C74 H74 127.5 . . ?
C73 C74 H74 127.5 . . ?
C74 C75 C76 110.4(12) . . ?
C74 C75 H75 124.8 . . ?
C76 C75 H75 124.8 . . ?
N81 C76 C77 125.9(11) . . ?
N81 C76 C75 107.4(10) . . ?
C77 C76 C75 126.5(11) . . ?
C76 C77 C58 126.4(11) . . ?
C76 C77 C102 115.7(10) . . ?
C58 C77 C102 117.8(10) . . ?
C58 N78 C61 106.5(10) . . ?
C58 N78 Zn2 128.5(8) . . ?
C61 N78 Zn2 124.8(8) . . ?
C63 N79 C66 106.8(10) . . ?
C63 N79 Zn2 127.3(8) . . ?
C66 N79 Zn2 125.0(7) . . ?
C68 N80 C71 106.6(10) . . ?
C68 N80 Zn2 126.9(8) . . ?
C71 N80 Zn2 124.2(8) . . ?
C73 N81 C76 107.0(10) . . ?
C73 N81 Zn2 125.4(8) . . ?
C76 N81 Zn2 126.5(8) . . ?
C87 C82 C83 120.9(11) . . ?
C87 C82 C62 120.3(11) . . ?
C83 C82 C62 118.8(11) . . ?
C84 C83 C82 117.1(12) . . ?
C84 C83 H83 121.4 . . ?
C82 C83 H83 121.4 . . ?
N85 C84 C83 122.1(12) . . ?
N85 C84 H84 119.0 . . ?
C83 C84 H84 119.0 . . ?
C86 N85 C84 119.0(11) . . ?
N85 C86 C87 123.3(12) . . ?
N85 C86 H86 118.4 . . ?
C87 C86 H86 118.4 . . ?
C82 C87 C86 117.4(12) . . ?
C82 C87 H87 121.3 . . ?
C86 C87 H87 121.3 . . ?
C93 C88 C89 118.1(12) . . ?
C93 C88 C67 121.7(12) . . ?
C89 C88 C67 119.9(11) . . ?
C90 C89 C88 121.8(12) . . ?
C90 C89 H89 119.1 . . ?
C88 C89 H89 119.1 . . ?
C89 C90 C91 118.2(12) . . ?
C89 C90 H90 120.9 . . ?
C91 C90 H90 120.9 . . ?
C92 C91 C90 122.5(12) . . ?
C92 C91 I94 117.8(9) . . ?
C90 C91 I94 119.7(9) . . ?
C91 C92 C93 117.9(13) . . ?
C91 C92 H92 121.1 . . ?
C93 C92 H92 121.1 . . ?
C88 C93 C92 121.2(12) . . ?
C88 C93 H93 119.4 . . ?
C92 C93 H93 119.4 . . ?
C100 C95 C72 124.9(11) . . ?
C100 C95 C96 114.4(10) . . ?
C72 C95 C96 120.6(10) . . ?
C97 C96 C95 122.9(11) . . ?
C97 C96 H96 118.6 . . ?
C95 C96 H96 118.6 . . ?
C96 C97 C98 119.5(12) . . ?
C96 C97 H97 120.2 . . ?
C98 C97 H97 120.2 . . ?
C97 C98 C99 120.1(11) . . ?
C97 C98 I101 119.8(9) . . ?
C99 C98 I101 120.0(9) . . ?
C100 C99 C98 117.8(11) . . ?
C100 C99 H99 121.1 . . ?
C98 C99 H99 121.1 . . ?
C99 C100 C95 124.9(12) . . ?
C99 C100 H100 117.5 . . ?
C95 C100 H100 117.5 . . ?
C107 C102 C103 121.0(12) . . ?
C107 C102 C77 121.1(11) . . ?
C103 C102 C77 117.9(11) . . ?
C104 C103 C102 119.5(12) . . ?
C104 C103 H103 120.3 . . ?
C102 C103 H103 120.3 . . ?
C103 C104 C105 119.3(12) . . ?
C103 C104 H104 120.4 . . ?
C105 C104 H104 120.4 . . ?
C106 C105 C104 121.7(12) . . ?
C106 C105 I108 118.3(10) . . ?
C104 C105 I108 120.0(10) . . ?
C105 C106 C107 118.1(12) . . ?
C105 C106 H106 121.0 . . ?
C107 C106 H106 121.0 . . ?
C102 C107 C106 120.2(12) . . ?
C102 C107 H107 119.9 . . ?
C106 C107 H107 119.9 . . ?
C114 N109 C110 114.8(12) . . ?
C114 N109 Zn2 124.1(9) . . ?
C110 N109 Zn2 120.7(9) . . ?
N109 C110 C111 121.8(15) . . ?
N109 C110 H110 119.1 . . ?
C111 C110 H110 119.1 . . ?
C112 C111 C110 119.0(15) . . ?
C112 C111 H111 120.5 . . ?
C110 C111 H111 120.5 . . ?
C111 C112 C113 119.9(15) . . ?
C111 C112 H112 120.0 . . ?
C113 C112 H112 120.0 . . ?
C114 C113 C112 118.4(16) . . ?
C114 C113 H113 120.8 . . ?
C112 C113 H113 120.8 . . ?
C113 C114 N109 125.7(15) . . ?
C113 C114 H114 117.1 . . ?
N109 C114 H114 117.1 . . ?
N137 Zn3 N136 88.8(4) . . ?
N137 Zn3 N138 88.0(4) . . ?
N136 Zn3 N138 161.4(4) . . ?
N137 Zn3 N135 161.0(4) . . ?
N136 Zn3 N135 86.8(4) . . ?
N138 Zn3 N135 90.4(4) . . ?
N137 Zn3 N166 101.4(4) . . ?
N136 Zn3 N166 96.4(4) . . ?
N138 Zn3 N166 102.2(4) . . ?
N135 Zn3 N166 97.4(4) . . ?
N135 C115 C116 110.8(10) . . ?
N135 C115 C134 126.6(11) . . ?
C116 C115 C134 122.6(11) . . ?
C117 C116 C115 102.9(11) . . ?
C117 C116 H116 128.5 . . ?
C115 C116 H116 128.5 . . ?
C116 C117 C118 109.0(11) . . ?
C116 C117 H117 125.5 . . ?
C118 C117 H117 125.5 . . ?
N135 C118 C119 124.7(11) . . ?
N135 C118 C117 109.3(10) . . ?
C119 C118 C117 126.0(11) . . ?
C118 C119 C120 127.2(11) . . ?
C118 C119 C139 116.6(11) . . ?
C120 C119 C139 116.2(11) . . ?
N136 C120 C121 110.7(11) . . ?
N136 C120 C119 122.5(11) . . ?
C121 C120 C119 126.8(11) . . ?
C122 C121 C120 108.7(12) . . ?
C122 C121 H121 125.7 . . ?
C120 C121 H121 125.7 . . ?
C121 C122 C123 106.6(12) . . ?
C121 C122 H122 126.7 . . ?
C123 C122 H122 126.7 . . ?
N136 C123 C124 125.8(11) . . ?
N136 C123 C122 108.7(10) . . ?
C124 C123 C122 125.1(11) . . ?
C125 C124 C145 124.5(11) . . ?
C125 C124 C123 123.3(11) . . ?
C145 C124 C123 112.2(10) . . ?
N137 C125 C124 126.8(12) . . ?
N137 C125 C126 112.2(11) . . ?
C124 C125 C126 121.0(11) . . ?
C127 C126 C125 107.2(11) . . ?
C127 C126 H126 126.4 . . ?
C125 C126 H126 126.4 . . ?
C126 C127 C128 106.2(11) . . ?
C126 C127 H127 126.9 . . ?
C128 C127 H127 126.9 . . ?
N137 C128 C129 126.1(11) . . ?
N137 C128 C127 108.1(10) . . ?
C129 C128 C127 125.8(11) . . ?
C130 C129 C128 127.0(11) . . ?
C130 C129 C152 115.1(10) . . ?
C128 C129 C152 117.8(11) . . ?
N138 C130 C129 123.3(11) . . ?
N138 C130 C131 111.2(11) . . ?
C129 C130 C131 125.3(11) . . ?
C132 C131 C130 107.8(11) . . ?
C132 C131 H131 126.1 . . ?
C130 C131 H131 126.1 . . ?
C131 C132 C133 107.8(11) . . ?
C131 C132 H132 126.1 . . ?
C133 C132 H132 126.1 . . ?
C134 C133 N138 127.2(11) . . ?
C134 C133 C132 126.1(12) . . ?
N138 C133 C132 106.7(10) . . ?
C133 C134 C115 125.5(12) . . ?
C133 C134 C159 121.0(11) . . ?
C115 C134 C159 113.5(10) . . ?
C115 N135 C118 108.0(10) . . ?
C115 N135 Zn3 125.0(8) . . ?
C118 N135 Zn3 126.1(8) . . ?
C120 N136 C123 105.1(10) . . ?
C120 N136 Zn3 127.4(9) . . ?
C123 N136 Zn3 124.8(8) . . ?
C125 N137 C128 106.3(10) . . ?
C125 N137 Zn3 127.9(8) . . ?
C128 N137 Zn3 125.2(8) . . ?
C130 N138 C133 106.6(9) . . ?
C130 N138 Zn3 128.8(8) . . ?
C133 N138 Zn3 124.6(7) . . ?
C144 C139 C140 118.0(11) . . ?
C144 C139 C119 124.7(11) . . ?
C140 C139 C119 117.3(11) . . ?
C141 C140 C139 116.1(12) . . ?
C141 C140 H140 122.0 . . ?
C139 C140 H140 122.0 . . ?
N142 C141 C140 127.7(12) . . ?
N142 C141 H141 116.2 . . ?
C140 C141 H141 116.2 . . ?
C141 N142 C143 114.1(11) . . ?
N142 C143 C144 125.7(12) . . ?
N142 C143 H143 117.1 . . ?
C144 C143 H143 117.1 . . ?
C139 C144 C143 118.3(12) . . ?
C139 C144 H144 120.9 . . ?
C143 C144 H144 120.9 . . ?
C150 C145 C146 116.9(11) . . ?
C150 C145 C124 120.0(11) . . ?
C146 C145 C124 123.1(11) . . ?
C147 C146 C145 122.5(11) . . ?
C147 C146 H146 118.7 . . ?
C145 C146 H146 118.7 . . ?
C148 C147 C146 117.4(12) . . ?
C148 C147 H147 121.3 . . ?
C146 C147 H147 121.3 . . ?
C147 C148 C149 123.5(12) . . ?
C147 C148 I151 119.4(10) . . ?
C149 C148 I151 117.1(9) . . ?
C150 C149 C148 117.1(12) . . ?
C150 C149 H149 121.4 . . ?
C148 C149 H149 121.4 . . ?
C149 C150 C145 122.4(12) . . ?
C149 C150 H150 118.8 . . ?
C145 C150 H150 118.8 . . ?
C157 C152 C153 116.6(11) . . ?
C157 C152 C129 122.8(10) . . ?
C153 C152 C129 120.5(10) . . ?
C154 C153 C152 120.7(12) . . ?
C154 C153 H153 119.6 . . ?
C152 C153 H153 119.6 . . ?
C153 C154 C155 120.3(11) . . ?
C153 C154 H154 119.8 . . ?
C155 C154 H154 119.8 . . ?
C156 C155 C154 116.9(11) . . ?
C156 C155 I158 125.3(10) . . ?
C154 C155 I158 117.7(9) . . ?
C155 C156 C157 123.8(12) . . ?
C155 C156 H156 118.1 . . ?
C157 C156 H156 118.1 . . ?
C156 C157 C152 121.5(11) . . ?
C156 C157 H157 119.3 . . ?
C152 C157 H157 119.3 . . ?
C160 C159 C164 115.8(12) . . ?
C160 C159 C134 122.9(12) . . ?
C164 C159 C134 121.1(11) . . ?
C159 C160 C161 124.7(13) . . ?
C159 C160 H160 117.6 . . ?
C161 C160 H160 117.6 . . ?
C160 C161 C162 117.4(12) . . ?
C160 C161 H161 121.3 . . ?
C162 C161 H161 121.3 . . ?
C163 C162 C161 122.5(13) . . ?
C163 C162 I165 121.0(10) . . ?
C161 C162 I165 116.5(9) . . ?
C162 C163 C164 117.4(13) . . ?
C162 C163 H163 121.3 . . ?
C164 C163 H163 121.3 . . ?
C163 C164 C159 122.2(13) . . ?
C163 C164 H164 118.9 . . ?
C159 C164 H164 118.9 . . ?
C171 N166 C167 118.9(11) . . ?
C171 N166 Zn3 120.1(9) . . ?
C167 N166 Zn3 121.0(8) . . ?
N166 C167 C168 122.0(12) . . ?
N166 C167 H167 119.0 . . ?
C168 C167 H167 119.0 . . ?
C167 C168 C169 119.1(14) . . ?
C167 C168 H168 120.4 . . ?
C169 C168 H168 120.4 . . ?
C168 C169 C170 117.3(13) . . ?
C168 C169 H169 121.4 . . ?
C170 C169 H169 121.4 . . ?
C171 C170 C169 119.2(15) . . ?
C171 C170 H170 120.4 . . ?
C169 C170 H170 120.4 . . ?
N166 C171 C170 123.0(15) . . ?
N166 C171 H171 118.5 . . ?
C170 C171 H171 118.5 . . ?
N193 Zn4 N195 160.0(4) . . ?
N193 Zn4 N194 88.7(4) . . ?
N195 Zn4 N194 87.4(4) . . ?
N193 Zn4 N192 88.1(4) . . ?
N195 Zn4 N192 89.3(4) . . ?
N194 Zn4 N192 161.2(4) . . ?
N193 Zn4 N223 102.5(4) . . ?
N195 Zn4 N223 97.5(4) . . ?
N194 Zn4 N223 102.1(4) . . ?
N192 Zn4 N223 96.7(4) . . ?
N192 C172 C173 110.3(10) . . ?
N192 C172 C191 126.0(11) . . ?
C173 C172 C191 123.6(11) . . ?
C174 C173 C172 106.1(11) . . ?
C174 C173 H173 126.9 . . ?
C172 C173 H173 126.9 . . ?
C173 C174 C175 107.5(11) . . ?
C173 C174 H174 126.2 . . ?
C175 C174 H174 126.2 . . ?
N192 C175 C176 125.9(11) . . ?
N192 C175 C174 108.9(10) . . ?
C176 C175 C174 125.2(11) . . ?
C175 C176 C177 124.8(11) . . ?
C175 C176 C196 119.3(11) . . ?
C177 C176 C196 115.9(10) . . ?
N193 C177 C176 125.6(10) . . ?
N193 C177 C178 111.9(10) . . ?
C176 C177 C178 122.3(10) . . ?
C179 C178 C177 105.4(10) . . ?
C179 C178 H178 127.3 . . ?
C177 C178 H178 127.3 . . ?
C178 C179 C180 107.5(11) . . ?
C178 C179 H179 126.2 . . ?
C180 C179 H179 126.2 . . ?
C181 C180 N193 127.7(11) . . ?
C181 C180 C179 123.8(11) . . ?
N193 C180 C179 108.3(10) . . ?
C180 C181 C182 124.1(11) . . ?
C180 C181 C202 118.3(11) . . ?
C182 C181 C202 117.5(10) . . ?
N194 C182 C181 127.3(11) . . ?
N194 C182 C183 107.2(10) . . ?
C181 C182 C183 125.5(11) . . ?
C184 C183 C182 108.3(11) . . ?
C184 C183 H183 125.9 . . ?
C182 C183 H183 125.9 . . ?
C183 C184 C185 106.5(11) . . ?
C183 C184 H184 126.8 . . ?
C185 C184 H184 126.8 . . ?
N194 C185 C186 126.9(12) . . ?
N194 C185 C184 109.5(10) . . ?
C186 C185 C184 123.6(11) . . ?
C185 C186 C187 125.1(11) . . ?
C185 C186 C209 117.7(11) . . ?
C187 C186 C209 117.2(11) . . ?
N195 C187 C186 124.6(11) . . ?
N195 C187 C188 108.2(10) . . ?
C186 C187 C188 127.2(11) . . ?
C189 C188 C187 107.5(11) . . ?
C189 C188 H188 126.2 . . ?
C187 C188 H188 126.2 . . ?
C188 C189 C190 108.9(12) . . ?
C188 C189 H189 125.5 . . ?
C190 C189 H189 125.5 . . ?
N195 C190 C191 126.1(10) . . ?
N195 C190 C189 109.2(10) . . ?
C191 C190 C189 124.5(12) . . ?
C190 C191 C172 124.7(11) . . ?
C190 C191 C216 116.2(10) . . ?
C172 C191 C216 119.1(11) . . ?
C172 N192 C175 107.0(10) . . ?
C172 N192 Zn4 126.0(8) . . ?
C175 N192 Zn4 126.2(8) . . ?
C177 N193 C180 106.9(9) . . ?
C177 N193 Zn4 127.3(8) . . ?
C180 N193 Zn4 125.8(7) . . ?
C185 N194 C182 108.5(10) . . ?
C185 N194 Zn4 125.4(8) . . ?
C182 N194 Zn4 125.9(8) . . ?
C187 N195 C190 106.1(9) . . ?
C187 N195 Zn4 125.6(8) . . ?
C190 N195 Zn4 124.8(8) . . ?
C201 C196 C197 117.2(10) . . ?
C201 C196 C176 123.6(11) . . ?
C197 C196 C176 119.2(10) . . ?
C198 C197 C196 118.1(11) . . ?
C198 C197 H197 120.9 . . ?
C196 C197 H197 120.9 . . ?
N199 C198 C197 123.3(12) . . ?
N199 C198 H198 118.3 . . ?
C197 C198 H198 118.3 . . ?
C198 N199 C200 119.1(11) . . ?
C201 C200 N199 124.1(12) . . ?
C201 C200 H200 118.0 . . ?
N199 C200 H200 118.0 . . ?
C200 C201 C196 118.0(12) . . ?
C200 C201 H201 121.0 . . ?
C196 C201 H201 121.0 . . ?
C203 C202 C207 120.3(12) . . ?
C203 C202 C181 120.2(11) . . ?
C207 C202 C181 119.1(10) . . ?
C202 C203 C204 118.9(13) . . ?
C202 C203 H203 120.5 . . ?
C204 C203 H203 120.5 . . ?
C205 C204 C203 121.2(12) . . ?
C205 C204 H204 119.4 . . ?
C203 C204 H204 119.4 . . ?
C206 C205 C204 119.6(12) . . ?
C206 C205 I208 120.5(10) . . ?
C204 C205 I208 119.9(9) . . ?
C205 C206 C207 119.7(12) . . ?
C205 C206 H206 120.1 . . ?
C207 C206 H206 120.1 . . ?
C206 C207 C202 119.8(11) . . ?
C206 C207 H207 120.1 . . ?
C202 C207 H207 120.1 . . ?
C210 C209 C214 118.2(11) . . ?
C210 C209 C186 120.7(11) . . ?
C214 C209 C186 121.0(11) . . ?
C209 C210 C211 121.1(12) . . ?
C209 C210 H210 119.5 . . ?
C211 C210 H210 119.5 . . ?
C210 C211 C212 121.9(11) . . ?
C210 C211 H211 119.0 . . ?
C212 C211 H211 119.0 . . ?
C213 C212 C211 115.2(11) . . ?
C213 C212 I215 123.4(9) . . ?
C211 C212 I215 121.4(8) . . ?
C212 C213 C214 123.1(12) . . ?
C212 C213 H213 118.4 . . ?
C214 C213 H213 118.4 . . ?
C209 C214 C213 120.3(11) . . ?
C209 C214 H214 119.8 . . ?
C213 C214 H214 119.8 . . ?
C221 C216 C217 118.3(12) . . ?
C221 C216 C191 122.8(11) . . ?
C217 C216 C191 118.9(11) . . ?
C216 C217 C218 120.3(11) . . ?
C216 C217 H217 119.8 . . ?
C218 C217 H217 119.8 . . ?
C219 C218 C217 118.7(12) . . ?
C219 C218 H218 120.6 . . ?
C217 C218 H218 120.6 . . ?
C218 C219 C220 123.4(12) . . ?
C218 C219 I222 119.4(10) . . ?
C220 C219 I222 117.2(9) . . ?
C219 C220 C221 117.6(11) . . ?
C219 C220 H220 121.2 . . ?
C221 C220 H220 121.2 . . ?
C216 C221 C220 121.6(12) . . ?
C216 C221 H221 119.2 . . ?
C220 C221 H221 119.2 . . ?
C228 N223 C224 118.8(11) . . ?
C228 N223 Zn4 119.7(9) . . ?
C224 N223 Zn4 121.5(9) . . ?
N223 C224 C225 120.5(13) . . ?
N223 C224 H224 119.8 . . ?
C225 C224 H224 119.8 . . ?
C226 C225 C224 119.3(14) . . ?
C226 C225 H225 120.4 . . ?
C224 C225 H225 120.4 . . ?
C225 C226 C227 121.6(14) . . ?
C225 C226 H226 119.2 . . ?
C227 C226 H226 119.2 . . ?
C228 C227 C226 114.4(14) . . ?
C228 C227 H227 122.8 . . ?
C226 C227 H227 122.8 . . ?
N223 C228 C227 125.2(14) . . ?
N223 C228 H228 117.4 . . ?
C227 C228 H228 117.4 . . ?
O229 C230 N231 122(2) . . ?
O229 C230 H230 119.1 . . ?
N231 C230 H230 119.1 . . ?
C230 N231 C233 119.5(18) . . ?
C230 N231 C232 120.4(17) . . ?
C233 N231 C232 120.0(19) . . ?
N231 C232 H23A 109.6 . . ?
N231 C232 H23B 109.4 . . ?
H23A C232 H23B 109.5 . . ?
N231 C232 H23C 109.4 . . ?
H23A C232 H23C 109.5 . . ?
H23B C232 H23C 109.5 . . ?
N231 C233 H23D 109.5 . . ?
N231 C233 H23E 109.5 . . ?
H23D C233 H23E 109.5 . . ?
N231 C233 H23F 109.5 . . ?
H23D C233 H23F 109.5 . . ?
H23E C233 H23F 109.5 . . ?
O234 C235 N236 121.5(18) . . ?
O234 C235 H235 119.3 . . ?
N236 C235 H235 119.3 . . ?
C235 N236 C237 121.0(15) . . ?
C235 N236 C238 116.3(16) . . ?
C237 N236 C238 121.9(16) . . ?
N236 C237 H23G 109.5 . . ?
N236 C237 H23H 109.5 . . ?
H23G C237 H23H 109.5 . . ?
N236 C237 H23I 109.5 . . ?
H23G C237 H23I 109.5 . . ?
H23H C237 H23I 109.5 . . ?
N236 C238 H23J 109.5 . . ?
N236 C238 H23K 109.5 . . ?
H23J C238 H23K 109.5 . . ?
N236 C238 H23L 109.5 . . ?
H23J C238 H23L 109.5 . . ?
H23K C238 H23L 109.5 . . ?
O239 C240 N241 119(2) . . ?
O239 C240 H240 120.7 . . ?
N241 C240 H240 120.7 . . ?
C240 N241 C243 124.6(19) . . ?
C240 N241 C242 125(2) . . ?
C243 N241 C242 110.1(19) . . ?
N241 C242 H24A 109.5 . . ?
N241 C242 H24B 109.5 . . ?
H24A C242 H24B 109.5 . . ?
N241 C242 H24C 109.5 . . ?
H24A C242 H24C 109.5 . . ?
H24B C242 H24C 109.5 . . ?
N241 C243 H24D 109.6 . . ?
N241 C243 H24E 109.4 . . ?
H24D C243 H24E 109.5 . . ?
N241 C243 H24F 109.5 . . ?
H24D C243 H24F 109.5 . . ?
H24E C243 H24F 109.5 . . ?
O244 C245 N246 125.4(19) . . ?
O244 C245 H245 117.3 . . ?
N246 C245 H245 117.3 . . ?
C245 N246 C248 121.6(15) . . ?
C245 N246 C247 121.9(17) . . ?
C248 N246 C247 116.2(16) . . ?
N246 C247 H24G 109.5 . . ?
N246 C247 H24H 109.5 . . ?
H24G C247 H24H 109.5 . . ?
N246 C247 H24I 109.5 . . ?
H24G C247 H24I 109.5 . . ?
H24H C247 H24I 109.5 . . ?
N246 C248 H24J 109.5 . . ?
N246 C248 H24K 109.5 . . ?
H24J C248 H24K 109.5 . . ?
N246 C248 H24L 109.5 . . ?
H24J C248 H24L 109.5 . . ?
H24K C248 H24L 109.5 . . ?

loop_
_geom_bond_atom_site_label_1
_geom_bond_atom_site_label_2
_geom_bond_distance
_geom_bond_site_symmetry_2
_geom_bond_publ_flag
Zn1 N21 2.065(10) . ?
Zn1 N22 2.076(10) . ?
Zn1 N23 2.091(9) . ?
Zn1 N24 2.104(10) . ?
Zn1 N52 2.134(10) . ?
C1 N21 1.360(15) . ?
C1 C20 1.414(16) . ?
C1 C2 1.429(16) . ?
C2 C3 1.391(17) . ?
C2 H2 0.9500 . ?
C3 C4 1.439(16) . ?
C3 H3 0.9500 . ?
C4 N21 1.384(15) . ?
C4 C5 1.426(17) . ?
C5 C6 1.415(16) . ?
C5 C25 1.453(16) . ?
C6 N22 1.379(15) . ?
C6 C7 1.420(17) . ?
C7 C8 1.438(16) . ?
C7 H7 0.9500 . ?
C8 C9 1.409(18) . ?
C8 H8 0.9500 . ?
C9 N22 1.380(15) . ?
C9 C10 1.429(16) . ?
C10 C11 1.420(17) . ?
C10 C31 1.498(17) . ?
C11 N23 1.333(15) . ?
C11 C12 1.445(16) . ?
C12 C13 1.351(19) . ?
C12 H12 0.9500 . ?
C13 C14 1.430(17) . ?
C13 H13 0.9500 . ?
C14 N23 1.394(15) . ?
C14 C15 1.409(18) . ?
C15 C38 1.464(16) . ?
C15 C16 1.469(17) . ?
C16 N24 1.346(15) . ?
C16 C17 1.420(17) . ?
C17 C18 1.361(17) . ?
C17 H17 0.9500 . ?
C18 C19 1.457(16) . ?
C18 H18 0.9500 . ?
C19 N24 1.354(15) . ?
C19 C20 1.379(16) . ?
C20 C45 1.521(16) . ?
C25 C30 1.425(17) . ?
C25 C26 1.434(17) . ?
C26 C27 1.351(18) . ?
C26 H26 0.9500 . ?
C27 N28 1.360(17) . ?
C27 H27 0.9500 . ?
N28 C29 1.306(16) . ?
C29 C30 1.355(16) . ?
C29 H29 0.9500 . ?
C30 H30 0.9500 . ?
C31 C32 1.394(18) . ?
C31 C36 1.433(17) . ?
C32 C33 1.379(18) . ?
C32 H32 0.9500 . ?
C33 C34 1.385(17) . ?
C33 H33 0.9500 . ?
C34 C35 1.390(19) . ?
C34 I37 2.130(14) . ?
C35 C36 1.360(19) . ?
C35 H35 0.9500 . ?
C36 H36 0.9500 . ?
C38 C43 1.341(17) . ?
C38 C39 1.378(17) . ?
C39 C40 1.413(16) . ?
C39 H39 0.9500 . ?
C40 C41 1.404(16) . ?
C40 H40 0.9500 . ?
C41 C42 1.352(18) . ?
C41 I44 2.078(12) . ?
C42 C43 1.417(17) . ?
C42 H42 0.9500 . ?
C43 H43 0.9500 . ?
C45 C46 1.388(17) . ?
C45 C50 1.444(17) . ?
C46 C47 1.356(17) . ?
C46 H46 0.9500 . ?
C47 C48 1.415(18) . ?
C47 H47 0.9500 . ?
C48 C49 1.405(19) . ?
C48 I51 2.114(12) . ?
C49 C50 1.348(18) . ?
C49 H49 0.9500 . ?
C50 H50 0.9500 . ?
N52 C57 1.302(16) . ?
N52 C53 1.374(16) . ?
C53 C54 1.360(19) . ?
C53 H53 0.9500 . ?
C54 C55 1.34(2) . ?
C54 H54 0.9500 . ?
C55 C56 1.40(2) . ?
C55 H55 0.9500 . ?
C56 C57 1.382(19) . ?
C56 H56 0.9500 . ?
C57 H57 0.9500 . ?
Zn2 N80 2.063(10) . ?
Zn2 N79 2.088(10) . ?
Zn2 N81 2.092(10) . ?
Zn2 N78 2.100(10) . ?
Zn2 N109 2.131(10) . ?
C58 N78 1.350(15) . ?
C58 C59 1.410(16) . ?
C58 C77 1.417(16) . ?
C59 C60 1.348(17) . ?
C59 H59 0.9500 . ?
C60 C61 1.449(17) . ?
C60 H60 0.9500 . ?
C61 N78 1.395(15) . ?
C61 C62 1.424(17) . ?
C62 C63 1.414(17) . ?
C62 C82 1.513(16) . ?
C63 N79 1.332(15) . ?
C63 C64 1.409(17) . ?
C64 C65 1.401(17) . ?
C64 H64 0.9500 . ?
C65 C66 1.419(16) . ?
C65 H65 0.9500 . ?
C66 N79 1.395(15) . ?
C66 C67 1.431(16) . ?
C67 C68 1.371(17) . ?
C67 C88 1.528(17) . ?
C68 N80 1.358(15) . ?
C68 C69 1.450(16) . ?
C69 C70 1.327(18) . ?
C69 H69 0.9500 . ?
C70 C71 1.469(17) . ?
C70 H70 0.9500 . ?
C71 N80 1.379(15) . ?
C71 C72 1.415(17) . ?
C72 C73 1.425(17) . ?
C72 C95 1.445(15) . ?
C73 N81 1.345(15) . ?
C73 C74 1.476(17) . ?
C74 C75 1.298(17) . ?
C74 H74 0.9500 . ?
C75 C76 1.451(16) . ?
C75 H75 0.9500 . ?
C76 N81 1.374(15) . ?
C76 C77 1.393(16) . ?
C77 C102 1.513(16) . ?
C82 C87 1.359(17) . ?
C82 C83 1.407(17) . ?
C83 C84 1.398(17) . ?
C83 H83 0.9500 . ?
C84 N85 1.359(16) . ?
C84 H84 0.9500 . ?
N85 C86 1.307(17) . ?
C86 C87 1.416(18) . ?
C86 H86 0.9500 . ?
C87 H87 0.9500 . ?
C88 C93 1.362(17) . ?
C88 C89 1.400(18) . ?
C89 C90 1.355(18) . ?
C89 H89 0.9500 . ?
C90 C91 1.372(17) . ?
C90 H90 0.9500 . ?
C91 C92 1.364(19) . ?
C91 I94 2.125(12) . ?
C92 C93 1.400(19) . ?
C92 H92 0.9500 . ?
C93 H93 0.9500 . ?
C95 C100 1.386(16) . ?
C95 C96 1.447(17) . ?
C96 C97 1.364(16) . ?
C96 H96 0.9500 . ?
C97 C98 1.377(17) . ?
C97 H97 0.9500 . ?
C98 C99 1.437(18) . ?
C98 I101 2.102(12) . ?
C99 C100 1.357(17) . ?
C99 H99 0.9500 . ?
C100 H100 0.9500 . ?
C102 C107 1.375(18) . ?
C102 C103 1.410(17) . ?
C103 C104 1.391(17) . ?
C103 H103 0.9500 . ?
C104 C105 1.397(19) . ?
C104 H104 0.9500 . ?
C105 C106 1.403(19) . ?
C105 I108 2.120(13) . ?
C106 C107 1.414(18) . ?
C106 H106 0.9500 . ?
C107 H107 0.9500 . ?
N109 C114 1.337(17) . ?
N109 C110 1.361(17) . ?
C110 C111 1.37(2) . ?
C110 H110 0.9500 . ?
C111 C112 1.33(2) . ?
C111 H111 0.9500 . ?
C112 C113 1.36(2) . ?
C112 H112 0.9500 . ?
C113 C114 1.31(2) . ?
C113 H113 0.9500 . ?
C114 H114 0.9500 . ?
Zn3 N137 2.065(10) . ?
Zn3 N136 2.067(10) . ?
Zn3 N138 2.077(10) . ?
Zn3 N135 2.106(10) . ?
Zn3 N166 2.150(10) . ?
C115 N135 1.349(16) . ?
C115 C116 1.462(16) . ?
C115 C134 1.462(16) . ?
C116 C117 1.402(17) . ?
C116 H116 0.9500 . ?
C117 C118 1.410(17) . ?
C117 H117 0.9500 . ?
C118 N135 1.356(15) . ?
C118 C119 1.389(17) . ?
C119 C120 1.424(17) . ?
C119 C139 1.499(16) . ?
C120 N136 1.372(15) . ?
C120 C121 1.416(17) . ?
C121 C122 1.322(18) . ?
C121 H121 0.9500 . ?
C122 C123 1.466(17) . ?
C122 H122 0.9500 . ?
C123 N136 1.397(16) . ?
C123 C124 1.459(17) . ?
C124 C125 1.393(16) . ?
C124 C145 1.458(16) . ?
C125 N137 1.335(15) . ?
C125 C126 1.442(18) . ?
C126 C127 1.332(16) . ?
C126 H126 0.9500 . ?
C127 C128 1.501(17) . ?
C127 H127 0.9500 . ?
C128 N137 1.385(15) . ?
C128 C129 1.390(16) . ?
C129 C130 1.383(16) . ?
C129 C152 1.515(16) . ?
C130 N138 1.354(15) . ?
C130 C131 1.401(16) . ?
C131 C132 1.359(17) . ?
C131 H131 0.9500 . ?
C132 C133 1.447(16) . ?
C132 H132 0.9500 . ?
C133 C134 1.351(17) . ?
C133 N138 1.424(16) . ?
C134 C159 1.491(17) . ?
C139 C144 1.371(18) . ?
C139 C140 1.424(17) . ?
C140 C141 1.398(17) . ?
C140 H140 0.9500 . ?
C141 N142 1.304(17) . ?
C141 H141 0.9500 . ?
N142 C143 1.329(16) . ?
C143 C144 1.403(18) . ?
C143 H143 0.9500 . ?
C144 H144 0.9500 . ?
C145 C150 1.405(17) . ?
C145 C146 1.404(18) . ?
C146 C147 1.381(17) . ?
C146 H146 0.9500 . ?
C147 C148 1.381(19) . ?
C147 H147 0.9500 . ?
C148 C149 1.390(19) . ?
C148 I151 2.127(13) . ?
C149 C150 1.383(17) . ?
C149 H149 0.9500 . ?
C150 H150 0.9500 . ?
C152 C157 1.386(17) . ?
C152 C153 1.422(16) . ?
C153 C154 1.382(17) . ?
C153 H153 0.9500 . ?
C154 C155 1.443(18) . ?
C154 H154 0.9500 . ?
C155 C156 1.329(17) . ?
C155 I158 2.083(12) . ?
C156 C157 1.376(17) . ?
C156 H156 0.9500 . ?
C157 H157 0.9500 . ?
C159 C160 1.374(17) . ?
C159 C164 1.428(19) . ?
C160 C161 1.392(17) . ?
C160 H160 0.9500 . ?
C161 C162 1.399(18) . ?
C161 H161 0.9500 . ?
C162 C163 1.385(19) . ?
C162 I165 2.092(14) . ?
C163 C164 1.421(19) . ?
C163 H163 0.9500 . ?
C164 H164 0.9500 . ?
N166 C171 1.337(17) . ?
N166 C167 1.357(16) . ?
C167 C168 1.384(18) . ?
C167 H167 0.9500 . ?
C168 C169 1.41(2) . ?
C168 H168 0.9500 . ?
C169 C170 1.42(2) . ?
C169 H169 0.9500 . ?
C170 C171 1.370(19) . ?
C170 H170 0.9500 . ?
C171 H171 0.9500 . ?
Zn4 N193 2.066(9) . ?
Zn4 N195 2.075(10) . ?
Zn4 N194 2.092(10) . ?
Zn4 N192 2.095(10) . ?
Zn4 N223 2.170(10) . ?
C172 N192 1.349(15) . ?
C172 C173 1.429(16) . ?
C172 C191 1.442(16) . ?
C173 C174 1.344(16) . ?
C173 H173 0.9500 . ?
C174 C175 1.437(17) . ?
C174 H174 0.9500 . ?
C175 N192 1.355(15) . ?
C175 C176 1.403(16) . ?
C176 C177 1.426(16) . ?
C176 C196 1.488(16) . ?
C177 N193 1.351(14) . ?
C177 C178 1.440(16) . ?
C178 C179 1.391(17) . ?
C178 H178 0.9500 . ?
C179 C180 1.454(16) . ?
C179 H179 0.9500 . ?
C180 C181 1.370(17) . ?
C180 N193 1.400(15) . ?
C181 C182 1.400(16) . ?
C181 C202 1.516(17) . ?
C182 N194 1.373(15) . ?
C182 C183 1.488(16) . ?
C183 C184 1.337(17) . ?
C183 H183 0.9500 . ?
C184 C185 1.470(17) . ?
C184 H184 0.9500 . ?
C185 N194 1.362(15) . ?
C185 C186 1.389(17) . ?
C186 C187 1.401(17) . ?
C186 C209 1.482(16) . ?
C187 N195 1.386(14) . ?
C187 C188 1.453(16) . ?
C188 C189 1.323(18) . ?
C188 H188 0.9500 . ?
C189 C190 1.414(16) . ?
C189 H189 0.9500 . ?
C190 N195 1.391(15) . ?
C190 C191 1.414(17) . ?
C191 C216 1.475(17) . ?
C196 C201 1.431(16) . ?
C196 C197 1.462(17) . ?
C197 C198 1.384(17) . ?
C197 H197 0.9500 . ?
C198 N199 1.317(17) . ?
C198 H198 0.9500 . ?
N199 C200 1.364(17) . ?
C200 C201 1.365(17) . ?
C200 H200 0.9500 . ?
C201 H201 0.9500 . ?
C202 C203 1.356(17) . ?
C202 C207 1.412(17) . ?
C203 C204 1.417(19) . ?
C203 H203 0.9500 . ?
C204 C205 1.381(19) . ?
C204 H204 0.9500 . ?
C205 C206 1.372(17) . ?
C205 I208 2.084(13) . ?
C206 C207 1.402(17) . ?
C206 H206 0.9500 . ?
C207 H207 0.9500 . ?
C209 C210 1.373(17) . ?
C209 C214 1.391(18) . ?
C210 C211 1.387(17) . ?
C210 H210 0.9500 . ?
C211 C212 1.433(17) . ?
C211 H211 0.9500 . ?
C212 C213 1.367(17) . ?
C212 I215 2.063(12) . ?
C213 C214 1.405(18) . ?
C213 H213 0.9500 . ?
C214 H214 0.9500 . ?
C216 C221 1.383(17) . ?
C216 C217 1.405(18) . ?
C217 C218 1.413(18) . ?
C217 H217 0.9500 . ?
C218 C219 1.340(17) . ?
C218 H218 0.9500 . ?
C219 C220 1.385(18) . ?
C219 I222 2.127(12) . ?
C220 C221 1.399(17) . ?
C220 H220 0.9500 . ?
C221 H221 0.9500 . ?
N223 C228 1.336(17) . ?
N223 C224 1.355(16) . ?
C224 C225 1.382(19) . ?
C224 H224 0.9500 . ?
C225 C226 1.36(2) . ?
C225 H225 0.9500 . ?
C226 C227 1.42(2) . ?
C226 H226 0.9500 . ?
C227 C228 1.373(19) . ?
C227 H227 0.9500 . ?
C228 H228 0.9500 . ?
O229 C230 1.249(9) . ?
C230 N231 1.353(10) . ?
C230 H230 0.9500 . ?
N231 C233 1.434(10) . ?
N231 C232 1.435(10) . ?
C232 H23A 0.9800 . ?
C232 H23B 0.9800 . ?
C232 H23C 0.9800 . ?
C233 H23D 0.9800 . ?
C233 H23E 0.9800 . ?
C233 H23F 0.9800 . ?
O234 C235 1.245(9) . ?
C235 N236 1.352(9) . ?
C235 H235 0.9500 . ?
N236 C237 1.444(10) . ?
N236 C238 1.447(9) . ?
C237 H23G 0.9800 . ?
C237 H23H 0.9800 . ?
C237 H23I 0.9800 . ?
C238 H23J 0.9800 . ?
C238 H23K 0.9800 . ?
C238 H23L 0.9800 . ?
O239 C240 1.252(9) . ?
C240 N241 1.354(10) . ?
C240 H240 0.9500 . ?
N241 C243 1.435(10) . ?
N241 C242 1.439(10) . ?
C242 H24A 0.9800 . ?
C242 H24B 0.9800 . ?
C242 H24C 0.9800 . ?
C243 H24D 0.9800 . ?
C243 H24E 0.9800 . ?
C243 H24F 0.9800 . ?
O244 C245 1.238(9) . ?
C245 N246 1.352(9) . ?
C245 H245 0.9500 . ?
N246 C248 1.442(9) . ?
N246 C247 1.446(9) . ?
C247 H24G 0.9800 . ?
C247 H24H 0.9800 . ?
C247 H24I 0.9800 . ?
C248 H24J 0.9800 . ?
C248 H24K 0.9800 . ?
C248 H24L 0.9800 . ?
